data_7044799
loop_
_publ_author_name
'Kakaroni, Foteini E.'
'Collet, Alexandra'
'Sakellari, Eirini'
'Tzimopoulos, Demetrios I.'
'Siczek, Milosz'
'Lis, Tadeusz'
'Murrie, Mark'
'Milios, Constantinos J.'

_publ_section_title
;
 Constructing Cr<sup>III</sup>-centered heterometallic complexes:
 [NiCr<sup>III</sup>] and [CoCr<sup>III</sup>] wheels.
;
_journal_issue 1
_journal_name_full 'Dalton transactions (Cambridge, England : 2003)'
_journal_page_first 58
_journal_page_last 61
_journal_paper_doi 10.1039/c7dt04043a
_journal_volume 47
_journal_year 2017
_chemical_formula_moiety '(C156 H144 Cr N36 Ni6 O24), 3Cl, 15.5(C H4 O), 3.25 (H2 O)'
_chemical_formula_sum 'C171.5 H212.5 Cl3 Cr N36 Ni6 O42.75'
_chemical_formula_weight 3972.87
_space_group_crystal_system monoclinic
_space_group_IT_number 14
_space_group_name_Hall '-P 2yn'
_space_group_name_H-M_alt 'P 1 21/n 1'
_symmetry_space_group_name_Hall '-P 2yn'
_symmetry_space_group_name_H-M 'P 1 21/n 1'
_atom_sites_solution_hydrogens mixed
_audit_creation_method SHELXL-2016/6
_audit_update_record
;
2017-10-27 deposited with the CCDC.
2017-11-17 downloaded from the CCDC.
;
_cell_angle_alpha 90
_cell_angle_beta 93.62(2)
_cell_angle_gamma 90
_cell_formula_units_Z 4
_cell_length_a 19.425(4)
_cell_length_b 33.388(5)
_cell_length_c 28.956(6)
_cell_measurement_reflns_used 8899
_cell_measurement_temperature 200(2)
_cell_measurement_theta_max 25.55
_cell_measurement_theta_min 2.7
_cell_volume 18742(6)
_computing_cell_refinement 'CrysAlis PRO (Agilent, 2010)'
_computing_data_collection 'CrysAlis CCD (Oxford Diffraction, 2010)'
_computing_data_reduction 'CrysAlis PRO (Agilent, 2010)'
_computing_structure_refinement 'SHELXL-2016/6 (Sheldrick, 2016)'
_computing_structure_solution 'SHELXL-2013 (Sheldrick, 2013)'
_diffrn_ambient_temperature 200(2)
_diffrn_measured_fraction_theta_full 0.989
_diffrn_measured_fraction_theta_max 0.989
_diffrn_measurement_device_type 'Xcalibur R with Ruby CCD detector'
_diffrn_measurement_method /w
_diffrn_radiation_type MoK\a
_diffrn_radiation_wavelength 0.71073
_diffrn_reflns_av_R_equivalents 0.0480
_diffrn_reflns_av_unetI/netI 0.0877
_diffrn_reflns_Laue_measured_fraction_full 0.989
_diffrn_reflns_Laue_measured_fraction_max 0.989
_diffrn_reflns_limit_h_max 23
_diffrn_reflns_limit_h_min -23
_diffrn_reflns_limit_k_max 29
_diffrn_reflns_limit_k_min -40
_diffrn_reflns_limit_l_max 35
_diffrn_reflns_limit_l_min -21
_diffrn_reflns_number 63666
_diffrn_reflns_point_group_measured_fraction_full 0.989
_diffrn_reflns_point_group_measured_fraction_max 0.989
_diffrn_reflns_theta_full 25.500
_diffrn_reflns_theta_max 25.548
_diffrn_reflns_theta_min 2.674
_exptl_absorpt_coefficient_mu 0.773
_exptl_absorpt_correction_T_max 0.963
_exptl_absorpt_correction_T_min 0.819
_exptl_absorpt_correction_type analytical
_exptl_absorpt_process_details
;
CrysAlis RED, Oxford Diffraction Ltd.,
Version 1.171.33.66
Analytical numeric absorption correction using a multifaceted crystal
            model based on expressions derived by R.C. Clark & J.S. Reid.
(Clark, R. C. & Reid, J. S. (1995). Acta Cryst. A51, 887-897)
;
_exptl_crystal_colour brown
_exptl_crystal_density_diffrn 1.408
_exptl_crystal_description plates
_exptl_crystal_F_000 8314
_exptl_crystal_size_max 0.330
_exptl_crystal_size_mid 0.320
_exptl_crystal_size_min 0.050
_refine_diff_density_max 1.223
_refine_diff_density_min -0.609
_refine_diff_density_rms 0.090
_refine_ls_extinction_method none
_refine_ls_goodness_of_fit_ref 1.040
_refine_ls_hydrogen_treatment constr
_refine_ls_matrix_type full
_refine_ls_number_parameters 2422
_refine_ls_number_reflns 34717
_refine_ls_number_restraints 11
_refine_ls_restrained_S_all 1.042
_refine_ls_R_factor_all 0.1252
_refine_ls_R_factor_gt 0.0662
_refine_ls_shift/su_max 0.006
_refine_ls_shift/su_mean 0.000
_refine_ls_structure_factor_coef Fsqd
_refine_ls_weighting_details 'w=1/[\s^2^(Fo^2^)+(0.0919P)^2^+16.0547P] where P=(Fo^2^+2Fc^2^)/3'
_refine_ls_weighting_scheme calc
_refine_ls_wR_factor_gt 0.1707
_refine_ls_wR_factor_ref 0.2077
_reflns_Friedel_coverage 0.000
_reflns_number_gt 20230
_reflns_number_total 34717
_reflns_threshold_expression 'I > 2\s(I)'
_cod_data_source_file c7dt04043a2.cif
_cod_data_source_block fk295ba
_cod_depositor_comments 'Adding full bibliography for 7044798--7044799.cif.'
_cod_original_formula_sum 'C171.50 H212.50 Cl3 Cr N36 Ni6 O42.75'
_cod_database_code 7044799
_shelx_shelxl_version_number 2016/6
_shelx_space_group_comment
;
The symmetry employed for this shelxl refinement is uniquely defined
by the following loop, which should always be used as a source of
symmetry information in preference to the above space-group names.
They are only intended as comments.
;
_shelx_estimated_absorpt_t_min 0.784
_shelx_estimated_absorpt_t_max 0.962

loop_
_space_group_symop_operation_xyz
'x, y, z'
'-x+1/2, y+1/2, -z+1/2'
'-x, -y, -z'
'x-1/2, -y-1/2, z-1/2'

loop_
_atom_site_label
_atom_site_type_symbol
_atom_site_fract_x
_atom_site_fract_y
_atom_site_fract_z
_atom_site_U_iso_or_equiv
_atom_site_adp_type
_atom_site_occupancy
_atom_site_site_symmetry_order
_atom_site_calc_flag
_atom_site_refinement_flags_posn
_atom_site_refinement_flags_adp
_atom_site_refinement_flags_occupancy
_atom_site_disorder_assembly
_atom_site_disorder_group
Cr Cr 0.50025(4) 0.43551(2) 0.25060(3) 0.02540(18) Uani 1 1 d . . . . .
Ni1 Ni 0.57151(3) 0.34071(2) 0.24346(2) 0.02780(16) Uani 1 1 d . . . . .
Ni2 Ni 0.39816(3) 0.35152(2) 0.25910(2) 0.02902(16) Uani 1 1 d . . . . .
Ni3 Ni 0.32834(3) 0.44546(2) 0.26871(2) 0.03023(17) Uani 1 1 d . . . . .
Ni4 Ni 0.42926(3) 0.52939(2) 0.25766(2) 0.02824(16) Uani 1 1 d . . . . .
Ni5 Ni 0.60293(3) 0.51825(2) 0.23651(2) 0.02908(16) Uani 1 1 d . . . . .
Ni6 Ni 0.67332(3) 0.42425(2) 0.23671(2) 0.02865(16) Uani 1 1 d . . . . .
Cl1 Cl 0.94686(11) 0.67319(6) 0.15358(8) 0.0801(6) Uani 1 1 d . . . . .
Cl2 Cl 0.48457(12) 0.83306(7) 0.35055(9) 0.0926(7) Uani 1 1 d . . . . .
Cl3 Cl 0.52290(13) 0.34104(9) -0.01275(12) 0.1255(11) Uani 1 1 d . . . . .
O2A O 0.59640(18) 0.29250(10) 0.28642(12) 0.0346(9) Uani 1 1 d . . . . .
N1A N 0.6691(2) 0.26910(13) 0.34353(16) 0.0406(11) Uani 1 1 d . . . . .
H1A H 0.675796 0.247991 0.326180 0.049 Uiso 1 1 calc R U . . .
C2A C 0.6228(3) 0.29758(16) 0.3267(2) 0.0398(14) Uani 1 1 d . . . . .
C3A C 0.6075(3) 0.33044(16) 0.3574(2) 0.0412(14) Uani 1 1 d . . . . .
C4A C 0.6453(4) 0.33379(18) 0.3992(2) 0.0553(18) Uani 1 1 d . . . . .
C5A C 0.6950(4) 0.30388(18) 0.4119(2) 0.0582(18) Uani 1 1 d . . . . .
H5A H 0.722149 0.306784 0.440186 0.070 Uiso 1 1 calc R U . . .
C6A C 0.7051(3) 0.27151(18) 0.3852(2) 0.0480(15) Uani 1 1 d . . . . .
C7A C 0.6375(5) 0.3674(2) 0.4334(2) 0.079(3) Uani 1 1 d . . . . .
H7A1 H 0.620663 0.391442 0.416909 0.118 Uiso 1 1 calc R U . . .
H7A2 H 0.682231 0.373028 0.449593 0.118 Uiso 1 1 calc R U . . .
H7A3 H 0.604375 0.359447 0.455900 0.118 Uiso 1 1 calc R U . . .
C11A C 0.7529(3) 0.23856(18) 0.4000(2) 0.0507(16) Uani 1 1 d . . . . .
C12A C 0.8120(4) 0.2460(2) 0.4276(2) 0.0615(19) Uani 1 1 d . . . . .
H12A H 0.822355 0.272873 0.436311 0.074 Uiso 1 1 calc R U . . .
C13A C 0.8563(4) 0.2165(2) 0.4428(3) 0.067(2) Uani 1 1 d . . . . .
H13A H 0.896992 0.222908 0.461214 0.081 Uiso 1 1 calc R U . . .
C14A C 0.8414(4) 0.1771(2) 0.4311(2) 0.066(2) Uani 1 1 d . . . . .
H14A H 0.871786 0.156243 0.441652 0.079 Uiso 1 1 calc R U . . .
C15A C 0.7820(4) 0.1680(2) 0.4040(3) 0.0626(19) Uani 1 1 d . . . . .
H15A H 0.771250 0.141004 0.396177 0.075 Uiso 1 1 calc R U . . .
C16A C 0.7379(3) 0.19901(19) 0.3882(2) 0.0541(17) Uani 1 1 d . . . . .
H16A H 0.697527 0.192953 0.369257 0.065 Uiso 1 1 calc R U . . .
C8A C 0.5497(3) 0.35755(16) 0.3424(2) 0.0407(14) Uani 1 1 d . . . . .
N2A N 0.5360(2) 0.36492(12) 0.29941(16) 0.0338(10) Uani 1 1 d . . . . .
O1A O 0.47758(17) 0.38846(9) 0.29019(12) 0.0315(8) Uani 1 1 d . . . . .
N3A N 0.5109(3) 0.37418(17) 0.37520(18) 0.0673(17) Uani 1 1 d . . . . .
H3A1 H 0.476198 0.390070 0.366807 0.081 Uiso 1 1 calc R U . . .
H3A2 H 0.520616 0.369004 0.404694 0.081 Uiso 1 1 calc R U . . .
O2B O 0.47352(17) 0.31932(9) 0.22804(12) 0.0301(8) Uani 1 1 d . . . . .
N1B N 0.4689(2) 0.26706(13) 0.17839(16) 0.0354(11) Uani 1 1 d . . . . .
C2B C 0.4599(3) 0.28117(15) 0.22137(19) 0.0311(12) Uani 1 1 d . . . . .
C3B C 0.4350(3) 0.25690(15) 0.25641(19) 0.0333(12) Uani 1 1 d . . . . .
C4B C 0.4128(3) 0.21818(16) 0.2446(2) 0.0436(15) Uani 1 1 d . . . . .
C5B C 0.4204(3) 0.20494(17) 0.1995(2) 0.0493(16) Uani 1 1 d . . . . .
H5B H 0.405568 0.178724 0.190891 0.059 Uiso 1 1 calc R U . . .
C6B C 0.4490(3) 0.22917(16) 0.1672(2) 0.0406(14) Uani 1 1 d . . . . .
C7B C 0.3805(4) 0.19028(18) 0.2781(2) 0.0582(18) Uani 1 1 d . . . . .
H7B1 H 0.345554 0.173698 0.261384 0.087 Uiso 1 1 calc R U . . .
H7B2 H 0.358778 0.206011 0.301793 0.087 Uiso 1 1 calc R U . . .
H7B3 H 0.416220 0.173010 0.292935 0.087 Uiso 1 1 calc R U . . .
C11B C 0.4577(3) 0.21636(19) 0.1191(2) 0.0502(16) Uani 1 1 d . . . . .
C12B C 0.4771(3) 0.2427(2) 0.0854(2) 0.0577(18) Uani 1 1 d . . . . .
H12B H 0.485994 0.269766 0.093820 0.069 Uiso 1 1 calc R U . . .
C13B C 0.4841(4) 0.2312(3) 0.0400(3) 0.074(2) Uani 1 1 d . . . . .
H13B H 0.498676 0.249934 0.017973 0.088 Uiso 1 1 calc R U . . .
C14B C 0.4696(5) 0.1925(3) 0.0273(3) 0.090(3) Uani 1 1 d . . . . .
H14B H 0.473584 0.184241 -0.003833 0.107 Uiso 1 1 calc R U . . .
C15B C 0.4494(5) 0.1655(3) 0.0595(3) 0.095(3) Uani 1 1 d . . . . .
H15B H 0.438883 0.138779 0.050382 0.113 Uiso 1 1 calc R U . . .
C16B C 0.4440(4) 0.1768(2) 0.1057(3) 0.073(2) Uani 1 1 d . . . . .
H16B H 0.431056 0.157705 0.127868 0.087 Uiso 1 1 calc R U . . .
C8B C 0.4293(3) 0.27329(16) 0.3037(2) 0.0362(13) Uani 1 1 d . . . . .
N2B N 0.4003(2) 0.30799(13) 0.30777(16) 0.0365(11) Uani 1 1 d . . . . .
O1B O 0.3929(2) 0.31788(12) 0.35514(13) 0.0496(11) Uani 1 1 d . . . . .
H1B H 0.355345 0.329881 0.357631 0.074 Uiso 1 1 calc R U . . .
N3B N 0.4518(3) 0.25122(14) 0.34033(18) 0.0529(14) Uani 1 1 d . . . . .
H3B1 H 0.447028 0.260160 0.368546 0.063 Uiso 1 1 calc R U . . .
H3B2 H 0.471190 0.227799 0.336151 0.063 Uiso 1 1 calc R U . . .
O2C O 0.31836(18) 0.32222(10) 0.22205(13) 0.0371(9) Uani 1 1 d . . . . .
N1C N 0.2903(2) 0.28367(13) 0.16009(18) 0.0429(12) Uani 1 1 d . . . . .
H1C H 0.270197 0.267193 0.178783 0.052 Uiso 1 1 calc R U . . .
C2C C 0.3185(3) 0.31841(16) 0.1790(2) 0.0364(13) Uani 1 1 d . . . . .
C3C C 0.3467(3) 0.34673(16) 0.1468(2) 0.0363(13) Uani 1 1 d . . . . .
C4C C 0.3500(3) 0.33517(18) 0.1009(2) 0.0434(14) Uani 1 1 d . . . . .
C5C C 0.3226(3) 0.29827(18) 0.0862(2) 0.0488(16) Uani 1 1 d . . . . .
H5C H 0.326177 0.290551 0.054881 0.059 Uiso 1 1 calc R U . . .
C6C C 0.2911(3) 0.27302(18) 0.1150(2) 0.0480(16) Uani 1 1 d . . . . .
C7C C 0.3823(4) 0.3601(2) 0.0651(2) 0.0570(18) Uani 1 1 d . . . . .
H7C1 H 0.346100 0.372489 0.044775 0.085 Uiso 1 1 calc R U . . .
H7C2 H 0.411250 0.343062 0.046726 0.085 Uiso 1 1 calc R U . . .
H7C3 H 0.410783 0.381053 0.080403 0.085 Uiso 1 1 calc R U . . .
C11C C 0.2588(3) 0.23438(18) 0.1005(2) 0.0528(17) Uani 1 1 d . . . . .
C12C C 0.2009(4) 0.2206(2) 0.1207(3) 0.073(2) Uani 1 1 d . . . . .
H12C H 0.182284 0.235583 0.144896 0.088 Uiso 1 1 calc R U . . .
C13C C 0.1691(5) 0.1845(2) 0.1059(3) 0.088(3) Uani 1 1 d . . . . .
H13C H 0.129261 0.174962 0.119774 0.105 Uiso 1 1 calc R U . . .
C14C C 0.1972(6) 0.1633(2) 0.0706(3) 0.087(3) Uani 1 1 d . . . . .
H14C H 0.176166 0.139016 0.060023 0.104 Uiso 1 1 calc R U . . .
C15C C 0.2555(5) 0.1770(2) 0.0505(3) 0.083(3) Uani 1 1 d . . . . .
H15C H 0.274851 0.162105 0.026600 0.100 Uiso 1 1 calc R U . . .
C16C C 0.2850(4) 0.2125(2) 0.0655(3) 0.067(2) Uani 1 1 d . . . . .
H16C H 0.324613 0.222044 0.051270 0.080 Uiso 1 1 calc R U . . .
C8C C 0.3665(3) 0.38680(15) 0.16542(19) 0.0325(12) Uani 1 1 d . . . . .
N2C N 0.3927(2) 0.39025(12) 0.20733(15) 0.0309(10) Uani 1 1 d . . . . .
O1C O 0.40445(17) 0.42960(9) 0.22155(12) 0.0304(8) Uani 1 1 d . . . . .
N3C N 0.3558(3) 0.41942(13) 0.13757(16) 0.0454(12) Uani 1 1 d . . . . .
H3C1 H 0.366950 0.443453 0.148043 0.054 Uiso 1 1 calc R U . . .
H3C2 H 0.337888 0.416433 0.109109 0.054 Uiso 1 1 calc R U . . .
O2D O 0.32670(18) 0.38688(10) 0.28969(13) 0.0358(9) Uani 1 1 d . . . . .
N1D N 0.2670(3) 0.35042(14) 0.33986(18) 0.0482(13) Uani 1 1 d . . . . .
C2D C 0.2661(3) 0.37277(16) 0.3010(2) 0.0437(15) Uani 1 1 d . . . . .
C3D C 0.2042(3) 0.38138(17) 0.2740(2) 0.0473(16) Uani 1 1 d . . . . .
C4D C 0.1408(3) 0.37135(18) 0.2916(3) 0.0576(19) Uani 1 1 d . . . . .
C5D C 0.1433(4) 0.3504(2) 0.3335(3) 0.068(2) Uani 1 1 d . . . . .
H5D H 0.101484 0.344202 0.347272 0.081 Uiso 1 1 calc R U . . .
C6D C 0.2051(4) 0.33843(18) 0.3553(3) 0.061(2) Uani 1 1 d . . . . .
C7D C 0.0726(3) 0.3832(2) 0.2709(3) 0.078(2) Uani 1 1 d . . . . .
H7D1 H 0.077136 0.407925 0.252974 0.117 Uiso 1 1 calc R U . . .
H7D2 H 0.041047 0.387834 0.295423 0.117 Uiso 1 1 calc R U . . .
H7D3 H 0.054272 0.361891 0.250362 0.117 Uiso 1 1 calc R U . . .
C11D C 0.2092(5) 0.3125(2) 0.3968(3) 0.072(2) Uani 1 1 d . . . . .
C12D C 0.1555(5) 0.2863(2) 0.4057(3) 0.095(3) Uani 1 1 d . . . . .
H12D H 0.116031 0.285102 0.384605 0.114 Uiso 1 1 calc R U . . .
C13D C 0.1584(7) 0.2626(3) 0.4438(4) 0.108(4) Uani 1 1 d . . . . .
H13D H 0.120589 0.245482 0.448889 0.130 Uiso 1 1 calc R U . . .
C14D C 0.2129(8) 0.2627(3) 0.4747(4) 0.122(4) Uani 1 1 d . . . . .
H14D H 0.214337 0.244944 0.500404 0.146 Uiso 1 1 calc R U . . .
C15D C 0.2679(7) 0.2890(3) 0.4687(3) 0.119(4) Uani 1 1 d . . . . .
H15D H 0.306110 0.290218 0.490755 0.142 Uiso 1 1 calc R U . . .
C16D C 0.2650(6) 0.3139(2) 0.4289(3) 0.092(3) Uani 1 1 d . . . . .
H16D H 0.301924 0.331833 0.424299 0.111 Uiso 1 1 calc R U . . .
C8D C 0.2064(3) 0.40156(17) 0.2287(2) 0.0434(15) Uani 1 1 d . . . . .
N2D N 0.2450(2) 0.43318(13) 0.22596(17) 0.0374(11) Uani 1 1 d . . . . .
O1D O 0.2390(2) 0.45055(11) 0.18123(14) 0.0456(10) Uani 1 1 d . . . . .
H1D H 0.233854 0.475431 0.183603 0.068 Uiso 1 1 calc R U . . .
N3D N 0.1683(3) 0.38746(16) 0.1919(2) 0.0667(17) Uani 1 1 d . . . . .
H3D1 H 0.169125 0.399685 0.165003 0.080 Uiso 1 1 calc R U . . .
H3D2 H 0.142639 0.365996 0.194661 0.080 Uiso 1 1 calc R U . . .
O2E O 0.2656(2) 0.46337(11) 0.32022(14) 0.0425(10) Uani 1 1 d . . . . .
N1E N 0.2224(3) 0.44417(15) 0.38713(18) 0.0499(13) Uani 1 1 d . . . . .
H1E H 0.180910 0.449617 0.374815 0.060 Uiso 1 1 calc R U . . .
C2E C 0.2784(3) 0.45219(16) 0.3611(2) 0.0425(14) Uani 1 1 d . . . . .
C3E C 0.3461(3) 0.44675(16) 0.3830(2) 0.0418(14) Uani 1 1 d . . . . .
C4E C 0.3516(3) 0.42901(18) 0.4272(2) 0.0492(16) Uani 1 1 d . . . . .
C5E C 0.2910(4) 0.4203(2) 0.4494(2) 0.0558(17) Uani 1 1 d . . . . .
H5E H 0.294966 0.408150 0.479117 0.067 Uiso 1 1 calc R U . . .
C6E C 0.2278(4) 0.4285(2) 0.4302(2) 0.0552(17) Uani 1 1 d . . . . .
C7E C 0.4194(4) 0.4183(2) 0.4525(2) 0.068(2) Uani 1 1 d . . . . .
H7E1 H 0.453799 0.412656 0.430056 0.103 Uiso 1 1 calc R U . . .
H7E2 H 0.413223 0.394566 0.471713 0.103 Uiso 1 1 calc R U . . .
H7E3 H 0.435144 0.440775 0.472246 0.103 Uiso 1 1 calc R U . . .
C11E C 0.1628(4) 0.4231(2) 0.4543(2) 0.0606(19) Uani 1 1 d . . . . .
C12E C 0.1573(4) 0.3900(2) 0.4840(3) 0.072(2) Uani 1 1 d . . . . .
H12E H 0.193572 0.370974 0.487495 0.086 Uiso 1 1 calc R U . . .
C13E C 0.0979(5) 0.3855(3) 0.5084(3) 0.094(3) Uani 1 1 d . . . . .
H13E H 0.094178 0.364032 0.529675 0.112 Uiso 1 1 calc R U . . .
C14E C 0.0444(5) 0.4129(3) 0.5011(3) 0.104(3) Uani 1 1 d . . . . .
H14E H 0.003593 0.409817 0.517219 0.125 Uiso 1 1 calc R U . . .
C15E C 0.0494(5) 0.4450(3) 0.4705(3) 0.096(3) Uani 1 1 d . . . . .
H15E H 0.012376 0.463331 0.465400 0.116 Uiso 1 1 calc R U . . .
C16E C 0.1096(4) 0.4494(2) 0.4478(3) 0.077(2) Uani 1 1 d . . . . .
H16E H 0.113816 0.471314 0.427163 0.093 Uiso 1 1 calc R U . . .
C8E C 0.4066(3) 0.46152(16) 0.3589(2) 0.0376(13) Uani 1 1 d . . . . .
N2E N 0.4053(2) 0.45809(12) 0.31453(16) 0.0343(10) Uani 1 1 d . . . . .
O1E O 0.46180(18) 0.47557(9) 0.29407(12) 0.0325(8) Uani 1 1 d . . . . .
N3E N 0.4589(3) 0.47928(14) 0.38371(17) 0.0502(13) Uani 1 1 d . . . . .
H3E1 H 0.494090 0.489112 0.369663 0.060 Uiso 1 1 calc R U . . .
H3E2 H 0.458030 0.481072 0.413983 0.060 Uiso 1 1 calc R U . . .
O2F O 0.33314(17) 0.50465(10) 0.24794(12) 0.0312(8) Uani 1 1 d . . . . .
N1F N 0.2282(2) 0.52449(13) 0.21890(16) 0.0363(11) Uani 1 1 d . . . . .
C2F C 0.2801(3) 0.52830(15) 0.25159(19) 0.0334(12) Uani 1 1 d . . . . .
C3F C 0.2779(3) 0.55705(16) 0.2880(2) 0.0370(13) Uani 1 1 d . . . . .
C4F C 0.2233(3) 0.58435(17) 0.2859(2) 0.0468(15) Uani 1 1 d . . . . .
C5F C 0.1717(3) 0.58062(18) 0.2503(2) 0.0504(16) Uani 1 1 d . . . . .
H5F H 0.135077 0.599526 0.247985 0.061 Uiso 1 1 calc R U . . .
C6F C 0.1730(3) 0.55006(17) 0.2187(2) 0.0428(14) Uani 1 1 d . . . . .
C7F C 0.2183(4) 0.61835(19) 0.3196(2) 0.063(2) Uani 1 1 d . . . . .
H7F1 H 0.201657 0.642406 0.303024 0.095 Uiso 1 1 calc R U . . .
H7F2 H 0.263885 0.623636 0.334821 0.095 Uiso 1 1 calc R U . . .
H7F3 H 0.186026 0.611172 0.342958 0.095 Uiso 1 1 calc R U . . .
C11F C 0.1179(3) 0.54274(19) 0.1824(2) 0.0477(15) Uani 1 1 d . . . . .
C12F C 0.0852(3) 0.5752(2) 0.1603(2) 0.0582(18) Uani 1 1 d . . . . .
H12F H 0.098244 0.601691 0.168898 0.070 Uiso 1 1 calc R U . . .
C13F C 0.0340(4) 0.5690(3) 0.1260(3) 0.075(2) Uani 1 1 d . . . . .
H13F H 0.012087 0.591187 0.110734 0.090 Uiso 1 1 calc R U . . .
C14F C 0.0149(4) 0.5309(3) 0.1139(3) 0.074(2) Uani 1 1 d . . . . .
H14F H -0.019823 0.526726 0.089727 0.088 Uiso 1 1 calc R U . . .
C15F C 0.0453(4) 0.4983(3) 0.1364(3) 0.075(2) Uani 1 1 d . . . . .
H15F H 0.030771 0.471856 0.128599 0.090 Uiso 1 1 calc R U . . .
C16F C 0.0977(3) 0.5049(2) 0.1706(3) 0.0626(19) Uani 1 1 d . . . . .
H16F H 0.119692 0.482687 0.185814 0.075 Uiso 1 1 calc R U . . .
C8F C 0.3333(3) 0.55774(15) 0.3257(2) 0.0373(13) Uani 1 1 d . . . . .
N2F N 0.3967(2) 0.55711(12) 0.31449(15) 0.0333(10) Uani 1 1 d . . . . .
O1F O 0.4432(2) 0.56146(11) 0.35393(13) 0.0425(9) Uani 1 1 d . . . . .
H1F H 0.475963 0.576438 0.347427 0.064 Uiso 1 1 calc R U . . .
N3F N 0.3155(3) 0.55998(15) 0.36982(17) 0.0508(13) Uani 1 1 d . . . . .
H3F1 H 0.347692 0.561087 0.392574 0.061 Uiso 1 1 calc R U . . .
H3F2 H 0.271688 0.560329 0.375910 0.061 Uiso 1 1 calc R U . . .
O2G O 0.39873(19) 0.57745(10) 0.21581(13) 0.0351(9) Uani 1 1 d . . . . .
N1G N 0.3205(2) 0.59898(13) 0.16130(17) 0.0391(11) Uani 1 1 d . . . . .
H1G H 0.311901 0.619178 0.179599 0.047 Uiso 1 1 calc R U . . .
C2G C 0.3712(3) 0.57209(15) 0.17651(19) 0.0334(12) Uani 1 1 d . . . . .
C3G C 0.3868(3) 0.54018(15) 0.14508(19) 0.0335(12) Uani 1 1 d . . . . .
C4G C 0.3468(3) 0.53619(16) 0.1036(2) 0.0394(13) Uani 1 1 d . . . . .
C5G C 0.2943(3) 0.56478(17) 0.0920(2) 0.0451(15) Uani 1 1 d . . . . .
H5G H 0.266615 0.561703 0.064013 0.054 Uiso 1 1 calc R U . . .
C6G C 0.2828(3) 0.59646(17) 0.1201(2) 0.0423(14) Uani 1 1 d . . . . .
C7G C 0.3551(4) 0.50327(18) 0.0686(2) 0.0542(17) Uani 1 1 d . . . . .
H7G1 H 0.391254 0.510727 0.048064 0.081 Uiso 1 1 calc R U . . .
H7G2 H 0.311466 0.499425 0.050266 0.081 Uiso 1 1 calc R U . . .
H7G3 H 0.368041 0.478314 0.084714 0.081 Uiso 1 1 calc R U . . .
C11G C 0.2325(3) 0.62846(18) 0.1074(2) 0.0487(16) Uani 1 1 d . . . . .
C12G C 0.1752(4) 0.6205(2) 0.0776(3) 0.065(2) Uani 1 1 d . . . . .
H12G H 0.167307 0.593795 0.067233 0.078 Uiso 1 1 calc R U . . .
C13G C 0.1298(4) 0.6499(2) 0.0626(3) 0.074(2) Uani 1 1 d . . . . .
H13G H 0.091699 0.643864 0.041534 0.088 Uiso 1 1 calc R U . . .
C14G C 0.1402(4) 0.6881(3) 0.0785(3) 0.082(3) Uani 1 1 d . . . . .
H14G H 0.108135 0.708492 0.069305 0.098 Uiso 1 1 calc R U . . .
C15G C 0.1970(4) 0.6975(2) 0.1078(3) 0.070(2) Uani 1 1 d . . . . .
H15G H 0.204902 0.724389 0.117512 0.084 Uiso 1 1 calc R U . . .
C16G C 0.2424(4) 0.66728(19) 0.1230(2) 0.0586(18) Uani 1 1 d . . . . .
H16G H 0.280261 0.673377 0.144200 0.070 Uiso 1 1 calc R U . . .
C8G C 0.4468(3) 0.51410(15) 0.15744(19) 0.0331(12) Uani 1 1 d . . . . .
N2G N 0.4606(2) 0.50436(11) 0.20049(16) 0.0313(10) Uani 1 1 d . . . . .
O1G O 0.52099(16) 0.48139(9) 0.20874(12) 0.0289(8) Uani 1 1 d . . . . .
N3G N 0.4867(3) 0.50204(14) 0.12316(16) 0.0458(12) Uani 1 1 d . . . . .
H3G1 H 0.523339 0.487103 0.129763 0.055 Uiso 1 1 calc R U . . .
H3G2 H 0.475925 0.509163 0.094346 0.055 Uiso 1 1 calc R U . . .
O2H O 0.52875(17) 0.55298(9) 0.26473(12) 0.0320(8) Uani 1 1 d . . . . .
N1H N 0.5277(2) 0.61000(12) 0.30611(16) 0.0362(11) Uani 1 1 d . . . . .
C2H C 0.5396(3) 0.59156(15) 0.2662(2) 0.0334(13) Uani 1 1 d . . . . .
C3H C 0.5645(3) 0.61309(15) 0.22777(19) 0.0357(13) Uani 1 1 d . . . . .
C4H C 0.5827(3) 0.65341(15) 0.2349(2) 0.0397(14) Uani 1 1 d . . . . .
C5H C 0.5701(3) 0.67091(16) 0.2769(2) 0.0419(14) Uani 1 1 d . . . . .
H5H H 0.581230 0.698346 0.281817 0.050 Uiso 1 1 calc R U . . .
C6H C 0.5418(3) 0.64967(16) 0.3117(2) 0.0387(14) Uani 1 1 d . . . . .
C7H C 0.6164(4) 0.67820(17) 0.1992(2) 0.0570(18) Uani 1 1 d . . . . .
H7H1 H 0.581116 0.693447 0.181103 0.086 Uiso 1 1 calc R U . . .
H7H2 H 0.640690 0.660549 0.178650 0.086 Uiso 1 1 calc R U . . .
H7H3 H 0.649449 0.696747 0.214771 0.086 Uiso 1 1 calc R U . . .
C11H C 0.5253(3) 0.66819(18) 0.3563(2) 0.0502(16) Uani 1 1 d . . . . .
C12H C 0.5232(4) 0.64494(19) 0.3961(2) 0.0547(17) Uani 1 1 d . . . . .
H12H H 0.530720 0.616863 0.394702 0.066 Uiso 1 1 calc R U . . .
C13H C 0.5100(5) 0.6628(2) 0.4379(3) 0.079(2) Uani 1 1 d . . . . .
H13H H 0.508650 0.646827 0.464955 0.095 Uiso 1 1 calc R U . . .
C14H C 0.4991(5) 0.7032(2) 0.4407(3) 0.095(3) Uani 1 1 d . . . . .
H14H H 0.491569 0.715352 0.469638 0.114 Uiso 1 1 calc R U . . .
C15H C 0.4991(5) 0.7259(2) 0.4014(3) 0.094(3) Uani 1 1 d . . . . .
H15H H 0.488557 0.753632 0.402620 0.113 Uiso 1 1 calc R U . . .
C16H C 0.5141(4) 0.70880(19) 0.3602(3) 0.068(2) Uani 1 1 d . . . . .
H16H H 0.516796 0.725336 0.333635 0.081 Uiso 1 1 calc R U . . .
C8H C 0.5729(3) 0.59259(15) 0.1829(2) 0.0360(13) Uani 1 1 d . . . . .
N2H N 0.6037(2) 0.55785(12) 0.18398(15) 0.0318(10) Uani 1 1 d . . . . .
O1H O 0.6140(2) 0.54415(11) 0.13837(13) 0.0400(9) Uani 1 1 d . . . . .
H1H H 0.652218 0.532451 0.138129 0.060 Uiso 1 1 calc R U . . .
N3H N 0.5507(3) 0.61035(14) 0.14332(17) 0.0529(14) Uani 1 1 d . . . . .
H3H1 H 0.556670 0.598565 0.116684 0.063 Uiso 1 1 calc R U . . .
H3H2 H 0.530190 0.633819 0.143919 0.063 Uiso 1 1 calc R U . . .
O2I O 0.68343(18) 0.54867(11) 0.27063(13) 0.0376(9) Uani 1 1 d . . . . .
N1I N 0.7135(3) 0.59127(14) 0.32794(18) 0.0470(13) Uani 1 1 d . . . . .
H1I H 0.737374 0.604654 0.308228 0.056 Uiso 1 1 calc R U . . .
C2I C 0.6821(3) 0.55612(16) 0.3126(2) 0.0359(13) Uani 1 1 d . . . . .
C3I C 0.6498(3) 0.53234(16) 0.3468(2) 0.0383(13) Uani 1 1 d . . . . .
C4I C 0.6423(3) 0.54852(18) 0.3902(2) 0.0454(15) Uani 1 1 d . . . . .
C5I C 0.6730(3) 0.58616(19) 0.4016(2) 0.0542(17) Uani 1 1 d . . . . .
H5I H 0.667421 0.597336 0.431257 0.065 Uiso 1 1 calc R U . . .
C6I C 0.7103(3) 0.60667(18) 0.3711(2) 0.0485(16) Uani 1 1 d . . . . .
C7I C 0.6015(4) 0.5304(2) 0.4272(2) 0.065(2) Uani 1 1 d . . . . .
H7I1 H 0.572717 0.508659 0.413927 0.097 Uiso 1 1 calc R U . . .
H7I2 H 0.572015 0.550954 0.439896 0.097 Uiso 1 1 calc R U . . .
H7I3 H 0.633102 0.519772 0.451923 0.097 Uiso 1 1 calc R U . . .
C11I C 0.7493(4) 0.64340(19) 0.3818(2) 0.0555(18) Uani 1 1 d . . . . .
C12I C 0.8171(4) 0.6462(2) 0.3718(3) 0.073(2) Uani 1 1 d . . . . .
H12I H 0.838079 0.624600 0.356482 0.088 Uiso 1 1 calc R U . . .
C13I C 0.8563(5) 0.6806(3) 0.3839(3) 0.093(3) Uani 1 1 d . . . . .
H13I H 0.903698 0.682177 0.377786 0.111 Uiso 1 1 calc R U . . .
C14I C 0.8241(5) 0.7116(2) 0.4047(3) 0.081(3) Uani 1 1 d . . . . .
H14I H 0.849815 0.735032 0.412703 0.097 Uiso 1 1 calc R U . . .
C15I C 0.7581(5) 0.7101(2) 0.4140(3) 0.085(3) Uani 1 1 d . . . . .
H15I H 0.736934 0.732096 0.428240 0.102 Uiso 1 1 calc R U . . .
C16I C 0.7202(5) 0.6753(2) 0.4024(3) 0.076(2) Uani 1 1 d . . . . .
H16I H 0.673064 0.673998 0.409208 0.092 Uiso 1 1 calc R U . . .
C8I C 0.6284(3) 0.49055(16) 0.3341(2) 0.0367(13) Uani 1 1 d . . . . .
N2I N 0.6068(2) 0.48324(12) 0.29159(15) 0.0308(10) Uani 1 1 d . . . . .
O1I O 0.59522(17) 0.44253(9) 0.28170(12) 0.0295(8) Uani 1 1 d . . . . .
N3I N 0.6367(3) 0.46075(14) 0.36630(16) 0.0451(12) Uani 1 1 d . . . . .
H3I1 H 0.627391 0.435776 0.358470 0.054 Uiso 1 1 calc R U . . .
H3I2 H 0.651454 0.466536 0.394892 0.054 Uiso 1 1 calc R U . . .
O2J O 0.67682(17) 0.48110(9) 0.21111(12) 0.0313(8) Uani 1 1 d . . . . .
N1J N 0.7411(2) 0.51567(13) 0.16283(17) 0.0382(11) Uani 1 1 d . . . . .
C2J C 0.7381(3) 0.49504(15) 0.2020(2) 0.0359(13) Uani 1 1 d . . . . .
C3J C 0.7977(3) 0.48815(16) 0.2322(2) 0.0402(14) Uani 1 1 d . . . . .
C4J C 0.8619(3) 0.49871(17) 0.2170(2) 0.0500(16) Uani 1 1 d . . . . .
C5J C 0.8638(3) 0.51897(19) 0.1749(3) 0.0554(18) Uani 1 1 d . . . . .
H5J H 0.906847 0.525896 0.163263 0.067 Uiso 1 1 calc R U . . .
C6J C 0.8032(3) 0.52891(16) 0.1502(2) 0.0459(15) Uani 1 1 d . . . . .
C7J C 0.9296(3) 0.4880(2) 0.2422(3) 0.065(2) Uani 1 1 d . . . . .
H7J1 H 0.964407 0.483430 0.219649 0.097 Uiso 1 1 calc R U . . .
H7J2 H 0.924019 0.463619 0.260383 0.097 Uiso 1 1 calc R U . . .
H7J3 H 0.944582 0.510019 0.262836 0.097 Uiso 1 1 calc R U . . .
C11J C 0.8026(3) 0.55328(17) 0.1079(2) 0.0496(16) Uani 1 1 d . . . . .
C12J C 0.8541(4) 0.5831(2) 0.1041(3) 0.064(2) Uani 1 1 d . . . . .
H12J H 0.887401 0.587259 0.129125 0.076 Uiso 1 1 calc R U . . .
C13J C 0.8565(4) 0.6064(2) 0.0643(3) 0.073(2) Uani 1 1 d . . . . .
H13J H 0.891192 0.626262 0.062018 0.087 Uiso 1 1 calc R U . . .
C14J C 0.8082(5) 0.6002(2) 0.0286(3) 0.077(2) Uani 1 1 d . . . . .
H14J H 0.810197 0.615709 0.001181 0.093 Uiso 1 1 calc R U . . .
C15J C 0.7548(4) 0.5711(2) 0.0313(3) 0.067(2) Uani 1 1 d . . . . .
H15J H 0.721258 0.567213 0.006336 0.080 Uiso 1 1 calc R U . . .
C16J C 0.7534(4) 0.54867(18) 0.0713(2) 0.0518(17) Uani 1 1 d . . . . .
H16J H 0.717757 0.529493 0.073880 0.062 Uiso 1 1 calc R U . . .
C8J C 0.7907(3) 0.47060(16) 0.2785(2) 0.0379(13) Uani 1 1 d . . . . .
N2J N 0.7536(2) 0.43840(13) 0.28204(16) 0.0354(11) Uani 1 1 d . . . . .
O1J O 0.7553(2) 0.42386(11) 0.32840(13) 0.0430(10) Uani 1 1 d . . . . .
H1J H 0.753691 0.398723 0.328154 0.065 Uiso 1 1 calc R U . . .
N3J N 0.8242(3) 0.48759(16) 0.3152(2) 0.0604(15) Uani 1 1 d . . . . .
H3J1 H 0.821522 0.477006 0.342907 0.072 Uiso 1 1 calc R U . . .
H3J2 H 0.848874 0.509356 0.311752 0.072 Uiso 1 1 calc R U . . .
O2K O 0.73860(18) 0.40399(10) 0.18835(13) 0.0358(9) Uani 1 1 d . . . . .
N1K N 0.7864(2) 0.41914(13) 0.12218(17) 0.0406(11) Uani 1 1 d . . . . .
H1K H 0.826710 0.412797 0.135816 0.049 Uiso 1 1 calc R U . . .
C2K C 0.7294(3) 0.41374(15) 0.1472(2) 0.0359(13) Uani 1 1 d . . . . .
C3K C 0.6628(3) 0.42022(15) 0.12238(19) 0.0354(13) Uani 1 1 d . . . . .
C4K C 0.6614(3) 0.43649(17) 0.0781(2) 0.0417(14) Uani 1 1 d . . . . .
C5K C 0.7237(3) 0.44324(17) 0.0565(2) 0.0469(15) Uani 1 1 d . . . . .
H5K H 0.722095 0.454783 0.026472 0.056 Uiso 1 1 calc R U . . .
C6K C 0.7861(3) 0.43347(17) 0.0780(2) 0.0424(14) Uani 1 1 d . . . . .
C7K C 0.5956(3) 0.4482(2) 0.0505(2) 0.0552(17) Uani 1 1 d . . . . .
H7K1 H 0.581893 0.426649 0.028914 0.083 Uiso 1 1 calc R U . . .
H7K2 H 0.603431 0.472827 0.033214 0.083 Uiso 1 1 calc R U . . .
H7K3 H 0.558969 0.452714 0.071711 0.083 Uiso 1 1 calc R U . . .
C11K C 0.8514(3) 0.43619(19) 0.0556(2) 0.0482(15) Uani 1 1 d . . . . .
C12K C 0.8626(3) 0.4663(2) 0.0234(2) 0.0592(18) Uani 1 1 d . . . . .
H12K H 0.828079 0.486117 0.017121 0.071 Uiso 1 1 calc R U . . .
C13K C 0.9222(4) 0.4679(2) 0.0008(3) 0.069(2) Uani 1 1 d . . . . .
H13K H 0.928419 0.488329 -0.021321 0.083 Uiso 1 1 calc R U . . .
C14K C 0.9734(4) 0.4398(3) 0.0102(3) 0.075(2) Uani 1 1 d . . . . .
H14K H 1.014934 0.440987 -0.005399 0.090 Uiso 1 1 calc R U . . .
C15K C 0.9641(4) 0.4105(2) 0.0416(3) 0.069(2) Uani 1 1 d . . . . .
H15K H 0.999418 0.391230 0.047948 0.083 Uiso 1 1 calc R U . . .
C16K C 0.9028(3) 0.4083(2) 0.0649(2) 0.0588(18) Uani 1 1 d . . . . .
H16K H 0.896906 0.387731 0.086957 0.071 Uiso 1 1 calc R U . . .
C8K C 0.5999(3) 0.40805(15) 0.14509(19) 0.0329(12) Uani 1 1 d . . . . .
N2K N 0.5995(2) 0.41075(12) 0.18949(15) 0.0317(10) Uani 1 1 d . . . . .
O1K O 0.54045(17) 0.39525(9) 0.20806(12) 0.0292(8) Uani 1 1 d . . . . .
N3K N 0.5445(2) 0.39303(14) 0.11952(17) 0.0470(13) Uani 1 1 d . . . . .
H3K1 H 0.507772 0.385025 0.133298 0.056 Uiso 1 1 calc R U . . .
H3K2 H 0.545365 0.391333 0.089234 0.056 Uiso 1 1 calc R U . . .
O2L O 0.66763(17) 0.36565(9) 0.26052(12) 0.0298(8) Uani 1 1 d . . . . .
N1L N 0.7701(2) 0.34689(13) 0.29384(16) 0.0375(11) Uani 1 1 d . . . . .
C2L C 0.7209(3) 0.34219(15) 0.25939(19) 0.0324(12) Uani 1 1 d . . . . .
C3L C 0.7279(3) 0.31284(15) 0.2248(2) 0.0345(13) Uani 1 1 d . . . . .
C4L C 0.7799(3) 0.28507(16) 0.2306(2) 0.0398(14) Uani 1 1 d . . . . .
C5L C 0.8276(3) 0.28922(17) 0.2680(2) 0.0468(15) Uani 1 1 d . . . . .
H5L H 0.863047 0.269801 0.272901 0.056 Uiso 1 1 calc R U . . .
C6L C 0.8245(3) 0.32106(17) 0.2980(2) 0.0413(14) Uani 1 1 d . . . . .
C7L C 0.7868(3) 0.24903(18) 0.1983(2) 0.0542(17) Uani 1 1 d . . . . .
H7L1 H 0.819276 0.255544 0.174827 0.081 Uiso 1 1 calc R U . . .
H7L2 H 0.741629 0.242685 0.183035 0.081 Uiso 1 1 calc R U . . .
H7L3 H 0.803900 0.225866 0.216336 0.081 Uiso 1 1 calc R U . . .
C11L C 0.8797(3) 0.32931(19) 0.3344(2) 0.0451(15) Uani 1 1 d . . . . .
C12L C 0.9160(3) 0.2981(2) 0.3571(2) 0.0614(19) Uani 1 1 d . . . . .
H12L H 0.903859 0.271176 0.349669 0.074 Uiso 1 1 calc R U . . .
C13L C 0.9686(4) 0.3052(3) 0.3896(3) 0.074(2) Uani 1 1 d . . . . .
H13L H 0.992277 0.283497 0.404629 0.089 Uiso 1 1 calc R U . . .
C14L C 0.9866(4) 0.3431(3) 0.4004(3) 0.076(2) Uani 1 1 d . . . . .
H14L H 1.022539 0.347963 0.423525 0.091 Uiso 1 1 calc R U . . .
C15L C 0.9541(4) 0.3750(3) 0.3784(3) 0.081(2) Uani 1 1 d . . . . .
H15L H 0.968295 0.401624 0.385663 0.097 Uiso 1 1 calc R U . . .
C16L C 0.8992(4) 0.3680(2) 0.3450(3) 0.066(2) Uani 1 1 d . . . . .
H16L H 0.875919 0.389833 0.329921 0.079 Uiso 1 1 calc R U . . .
C8L C 0.6796(3) 0.31290(15) 0.18281(19) 0.0333(12) Uani 1 1 d . . . . .
N2L N 0.6139(2) 0.31341(12) 0.18881(15) 0.0313(10) Uani 1 1 d . . . . .
O1L O 0.57461(19) 0.31089(11) 0.14515(12) 0.0392(9) Uani 1 1 d . . . . .
H1L H 0.538761 0.297361 0.148323 0.059 Uiso 1 1 calc R U . . .
N3L N 0.7058(2) 0.31153(14) 0.14110(16) 0.0433(12) Uani 1 1 d . . . . .
H3L1 H 0.678059 0.310918 0.115884 0.052 Uiso 1 1 calc R U . . .
H3L2 H 0.750797 0.311238 0.138942 0.052 Uiso 1 1 calc R U . . .
O1M O 0.9103(2) 0.40043(15) 0.17710(18) 0.0691(14) Uani 1 1 d . . . . .
H1M H 0.948796 0.392052 0.169601 0.104 Uiso 1 1 calc R U . . .
C1M C 0.8931(4) 0.3816(3) 0.2186(3) 0.081(2) Uani 1 1 d . . . . .
H1M1 H 0.930659 0.385594 0.242443 0.121 Uiso 1 1 calc R U . . .
H1M2 H 0.886314 0.352890 0.213158 0.121 Uiso 1 1 calc R U . . .
H1M3 H 0.850572 0.393362 0.229086 0.121 Uiso 1 1 calc R U . . .
O2M O 0.8451(3) 0.69965(15) 0.22465(18) 0.0706(14) Uani 1 1 d . . . . .
H2M H 0.870143 0.694775 0.202737 0.106 Uiso 1 1 calc R U . . .
C2M C 0.8872(4) 0.7101(2) 0.2647(3) 0.072(2) Uani 1 1 d . . . . .
H2M1 H 0.928355 0.724208 0.255516 0.107 Uiso 1 1 calc R U . . .
H2M2 H 0.901016 0.685740 0.281782 0.107 Uiso 1 1 calc R U . . .
H2M3 H 0.861181 0.727542 0.284564 0.107 Uiso 1 1 calc R U . . .
O3M O 0.3197(3) 0.66426(14) 0.23085(19) 0.0767(15) Uani 1 1 d . . . . .
H3M H 0.293574 0.682907 0.238289 0.115 Uiso 1 1 calc R U . . .
C3M C 0.3769(4) 0.6615(2) 0.2640(3) 0.078(2) Uani 1 1 d . . . . .
H3M1 H 0.383789 0.687334 0.279728 0.117 Uiso 1 1 calc R U . . .
H3M2 H 0.418516 0.654498 0.248328 0.117 Uiso 1 1 calc R U . . .
H3M3 H 0.367809 0.640795 0.286829 0.117 Uiso 1 1 calc R U . . .
O4M O 0.2834(3) 0.74389(15) 0.26255(19) 0.0732(14) Uani 1 1 d . . . . .
H4M H 0.321435 0.751938 0.274548 0.110 Uiso 1 1 calc R U . . .
C4M C 0.2699(4) 0.7626(2) 0.2205(3) 0.085(3) Uani 1 1 d . . . . .
H4M1 H 0.219961 0.764013 0.213536 0.127 Uiso 1 1 calc R U . . .
H4M2 H 0.291138 0.747353 0.196188 0.127 Uiso 1 1 calc R U . . .
H4M3 H 0.289127 0.789760 0.221828 0.127 Uiso 1 1 calc R U . . .
O5M O 0.8569(3) 0.3128(2) 0.1147(3) 0.103(2) Uani 1 1 d . . . . .
H5M H 0.893290 0.323932 0.125394 0.155 Uiso 1 1 calc R U . . .
C5M C 0.8661(6) 0.2993(3) 0.0697(4) 0.137(4) Uani 1 1 d . . . . .
H5M1 H 0.908374 0.310874 0.058654 0.205 Uiso 1 1 calc R U . . .
H5M2 H 0.826529 0.307444 0.049163 0.205 Uiso 1 1 calc R U . . .
H5M3 H 0.869741 0.269975 0.069729 0.205 Uiso 1 1 calc R U . . .
O6M O 0.5039(3) 0.57211(16) 0.04920(18) 0.0782(15) Uani 1 1 d . . . . .
H6M H 0.491986 0.595958 0.044008 0.117 Uiso 1 1 calc R U . . .
C6M C 0.5603(4) 0.5623(3) 0.0225(3) 0.086(3) Uani 1 1 d . . . . .
H6M1 H 0.580076 0.586978 0.010557 0.129 Uiso 1 1 calc R U . . .
H6M2 H 0.544329 0.545142 -0.003395 0.129 Uiso 1 1 calc R U . . .
H6M3 H 0.595536 0.548187 0.041981 0.129 Uiso 1 1 calc R U . . .
O7M O 0.7718(3) 0.63258(16) 0.25377(19) 0.0913(19) Uani 1 1 d . . . . .
H7M H 0.786654 0.655729 0.248946 0.137 Uiso 1 1 calc R U . . .
C7M C 0.7726(4) 0.6098(2) 0.2128(3) 0.074(2) Uani 1 1 d . . . . .
H7M1 H 0.725704 0.600927 0.203500 0.111 Uiso 1 1 calc R U . . .
H7M2 H 0.802504 0.586407 0.218173 0.111 Uiso 1 1 calc R U . . .
H7M3 H 0.790305 0.626301 0.188130 0.111 Uiso 1 1 calc R U . . .
O8M O 0.6604(4) 0.3209(2) 0.0411(2) 0.110(2) Uani 1 1 d . . . . .
H8M H 0.620221 0.330351 0.039405 0.165 Uiso 1 1 calc R U . . .
C8M C 0.7017(5) 0.3434(3) 0.0141(4) 0.108(3) Uani 1 1 d . . . . .
H8M1 H 0.677407 0.368026 0.004329 0.162 Uiso 1 1 calc R U . . .
H8M2 H 0.712683 0.327969 -0.013241 0.162 Uiso 1 1 calc R U . . .
H8M3 H 0.744536 0.350367 0.032072 0.162 Uiso 1 1 calc R U . . .
O9M O 0.2149(4) 0.4124(2) 0.0845(2) 0.127(3) Uani 1 1 d . . . . .
H9M H 0.191898 0.393007 0.093833 0.190 Uiso 1 1 calc R U . . .
C9M C 0.1720(6) 0.4461(3) 0.0786(4) 0.132(4) Uani 1 1 d . . . . .
H9M1 H 0.129593 0.441657 0.094514 0.198 Uiso 1 1 calc R U . . .
H9M2 H 0.160522 0.450379 0.045579 0.198 Uiso 1 1 calc R U . . .
H9M3 H 0.196075 0.469654 0.091739 0.198 Uiso 1 1 calc R U . . .
O10M O 0.4888(4) 0.3074(2) 0.4434(3) 0.045(2) Uani 0.5 1 d D . P . .
H10M H 0.510062 0.287179 0.434658 0.067 Uiso 0.5 1 calc R U P . .
C10M C 0.4259(8) 0.2961(6) 0.4576(8) 0.128(8) Uiso 0.5 1 d D . P . .
H10A H 0.428983 0.268895 0.470195 0.193 Uiso 0.5 1 calc R U P . .
H10B H 0.391741 0.296719 0.431154 0.193 Uiso 0.5 1 calc R U P . .
H10C H 0.411753 0.314594 0.481501 0.193 Uiso 0.5 1 calc R U P . .
O11M O 0.6084(5) 0.4732(2) 0.5376(2) 0.144(3) Uani 1 1 d D . . . .
H11M H 0.649902 0.474246 0.530979 0.216 Uiso 1 1 calc R U . . .
C11M C 0.5799(7) 0.4387(3) 0.5214(4) 0.169(6) Uani 1 1 d D . . . .
H11A H 0.612308 0.424926 0.502218 0.254 Uiso 1 1 calc R U . . .
H11B H 0.537229 0.444578 0.502832 0.254 Uiso 1 1 calc R U . . .
H11C H 0.569571 0.421492 0.547526 0.254 Uiso 1 1 calc R U . . .
O12M O 0.5489(5) 0.2333(3) 0.4297(3) 0.123(3) Uani 0.75 1 d D . P . .
H12M H 0.550140 0.217829 0.406913 0.184 Uiso 0.75 1 calc R U P . .
C12M C 0.5799(9) 0.2150(5) 0.4683(4) 0.161(8) Uani 0.75 1 d D . P . .
H12N H 0.558117 0.224310 0.495998 0.241 Uiso 0.75 1 calc R U P . .
H12O H 0.629080 0.221823 0.470914 0.241 Uiso 0.75 1 calc R U P . .
H12P H 0.574609 0.185908 0.465522 0.241 Uiso 0.75 1 calc R U P . .
O13M O 0.4851(4) 0.6893(2) 0.1151(3) 0.143(3) Uani 1 1 d D . . . .
H13M H 0.478243 0.702994 0.090921 0.214 Uiso 1 1 calc R U . . .
C13M C 0.4227(5) 0.6793(4) 0.1322(5) 0.174(7) Uani 1 1 d D . . . .
H13N H 0.403738 0.702705 0.147446 0.261 Uiso 1 1 calc R U . . .
H13O H 0.429454 0.657461 0.154583 0.261 Uiso 1 1 calc R U . . .
H13P H 0.390551 0.670743 0.106658 0.261 Uiso 1 1 calc R U . . .
O15M O 0.1515(14) 0.3340(10) 0.0858(11) 0.108(4) Uani 0.25 1 d D . P A 3
H15M H 0.125061 0.336837 0.107375 0.162 Uiso 0.25 1 calc R U P A 3
C15M C 0.114(3) 0.3179(15) 0.0462(15) 0.134(19) Uiso 0.25 1 d D . P A 3
H15N H 0.089912 0.339545 0.028912 0.200 Uiso 0.25 1 calc R U P A 3
H15O H 0.079902 0.298466 0.056166 0.200 Uiso 0.25 1 calc R U P A 3
H15P H 0.145670 0.304467 0.026275 0.200 Uiso 0.25 1 calc R U P A 3
O16M O 0.1149(6) 0.3537(4) 0.0768(5) 0.108(4) Uani 0.5 1 d D . P B 4
H16M H 0.082697 0.351488 0.094711 0.162 Uiso 0.5 1 calc R U P B 4
C16M C 0.1453(17) 0.3162(6) 0.0708(12) 0.148(11) Uiso 0.5 1 d D . P B 4
H16N H 0.187051 0.313935 0.091381 0.221 Uiso 0.5 1 calc R U P B 4
H16O H 0.157311 0.313415 0.038568 0.221 Uiso 0.5 1 calc R U P B 4
H16P H 0.112655 0.295116 0.078094 0.221 Uiso 0.5 1 calc R U P B 4
O17M O 0.1093(8) 0.4859(5) 0.3497(5) 0.120(5) Uiso 0.5 1 d D . P C 5
H17M H 0.069478 0.479858 0.357056 0.179 Uiso 0.5 1 calc R U P C 5
C17M C 0.1130(10) 0.4821(6) 0.3014(5) 0.086(4) Uiso 0.5 1 d D . P C 5
H17A H 0.066829 0.485308 0.286209 0.129 Uiso 0.5 1 calc R U P C 5
H17B H 0.130983 0.455505 0.294289 0.129 Uiso 0.5 1 calc R U P C 5
H17C H 0.143749 0.502692 0.290243 0.129 Uiso 0.5 1 calc R U P C 5
O18M O 0.1004(9) 0.4637(5) 0.3319(7) 0.139(6) Uiso 0.5 1 d D . P D 6
H18M H 0.059790 0.456407 0.335690 0.208 Uiso 0.5 1 calc R U P D 6
C18M C 0.0994(10) 0.4996(5) 0.3062(6) 0.086(4) Uiso 0.5 1 d D . P D 6
H18A H 0.063106 0.517248 0.316653 0.129 Uiso 0.5 1 calc R U P D 6
H18B H 0.090135 0.493588 0.273269 0.129 Uiso 0.5 1 calc R U P D 6
H18C H 0.144162 0.513057 0.310802 0.129 Uiso 0.5 1 calc R U P D 6
O19M O 0.4160(4) 0.7738(2) 0.2780(3) 0.045(2) Uiso 0.5 1 d D . P E 7
H19M H 0.422769 0.795506 0.292261 0.067 Uiso 0.5 1 calc R U P E 7
C19M C 0.4610(6) 0.7713(4) 0.2418(4) 0.045(3) Uiso 0.5 1 d D . P E 7
H19A H 0.462184 0.797133 0.225813 0.068 Uiso 0.5 1 calc R U P E 7
H19B H 0.444685 0.750506 0.219905 0.068 Uiso 0.5 1 calc R U P E 7
H19C H 0.507468 0.764529 0.254600 0.068 Uiso 0.5 1 calc R U P E 7
O22M O 0.7918(9) 0.4104(6) 0.4870(6) 0.070(5) Uiso 0.25 1 d D . P F 9
H22M H 0.767434 0.431225 0.481771 0.104 Uiso 0.25 1 d R U P F 9
C22M C 0.8431(11) 0.3968(7) 0.4593(8) 0.051(6) Uiso 0.25 1 d D . P F 9
H22A H 0.875058 0.418754 0.453865 0.076 Uiso 0.25 1 calc R U P F 9
H22B H 0.821954 0.387366 0.429695 0.076 Uiso 0.25 1 calc R U P F 9
H22C H 0.868319 0.374746 0.475009 0.076 Uiso 0.25 1 calc R U P F 9
C23M C 0.8331(15) 0.5251(6) 0.4244(10) 0.066(8) Uiso 0.25 1 d D . P G 10
H23M H 0.876343 0.539547 0.431607 0.099 Uiso 0.25 1 calc R U P G 10
H23L H 0.804797 0.525944 0.451249 0.099 Uiso 0.25 1 calc R U P G 10
H23K H 0.807928 0.537734 0.397853 0.099 Uiso 0.25 1 calc R U P G 10
O23M O 0.8477(10) 0.4850(5) 0.4137(7) 0.066(5) Uiso 0.25 1 d D . P G 10
H2O1 H 0.866196 0.473598 0.437149 0.100 Uiso 0.25 1 calc R U P G 10
O20M O 0.9039(13) 0.5780(7) 0.2982(8) 0.186(10) Uiso 0.5 1 d . . P H 3
H20M H 0.870364 0.586062 0.280890 0.279 Uiso 0.5 1 calc R U P H 3
C20M C 0.9599(14) 0.5968(7) 0.2878(9) 0.136(9) Uiso 0.5 1 d . . P H 3
H2X1 H 0.950787 0.625601 0.285792 0.204 Uiso 0.5 1 calc R U P H 3
H2X2 H 0.974285 0.587090 0.257889 0.204 Uiso 0.5 1 calc R U P H 3
H2X3 H 0.996726 0.591664 0.311763 0.204 Uiso 0.5 1 calc R U P H 3
O1W O 0.1540(3) 0.56026(16) 0.4137(2) 0.0514(15) Uani 0.75 1 d . . P I 4
O2W O 0.1899(9) 0.5440(5) 0.4246(6) 0.045(4) Uiso 0.25 1 d . . P I 4
O3W O 0.7247(4) 0.4648(2) 0.4739(3) 0.055(2) Uiso 0.5 1 d . . P J 4
O4W O 0.7790(11) 0.4767(6) 0.4271(8) 0.081(6) Uiso 0.25 1 d . . P J 4
O5W O 0.500000 0.500000 0.500000 0.076(4) Uiso 0.5 2 d S . P K 4
O6W O 0.9757(16) 0.5601(9) 0.3691(11) 0.124(10) Uiso 0.25 1 d . . P L 4
O7W O 0.9796(13) 0.5226(8) 0.3835(9) 0.107(8) Uiso 0.25 1 d . . P L 4
O8W O 0.9250(9) 0.5652(3) 0.3266(6) 0.113(5) Uani 0.5 1 d . . P L 4
O9W O 0.9709(13) 0.6003(7) 0.2542(10) 0.095(8) Uiso 0.25 1 d . . P M 4

loop_
_atom_site_aniso_label
_atom_site_aniso_U_11
_atom_site_aniso_U_22
_atom_site_aniso_U_33
_atom_site_aniso_U_23
_atom_site_aniso_U_13
_atom_site_aniso_U_12
Cr 0.0282(4) 0.0186(4) 0.0298(4) 0.0001(3) 0.0056(3) 0.0005(3)
Ni1 0.0317(4) 0.0232(3) 0.0289(4) 0.0000(3) 0.0052(3) 0.0005(3)
Ni2 0.0320(4) 0.0222(3) 0.0335(4) 0.0010(3) 0.0072(3) -0.0002(3)
Ni3 0.0313(4) 0.0239(4) 0.0363(4) 0.0006(3) 0.0081(3) 0.0017(3)
Ni4 0.0320(4) 0.0221(3) 0.0311(4) -0.0002(3) 0.0059(3) -0.0007(3)
Ni5 0.0309(4) 0.0228(3) 0.0336(4) -0.0001(3) 0.0026(3) -0.0006(3)
Ni6 0.0301(4) 0.0247(3) 0.0315(4) -0.0008(3) 0.0042(3) 0.0001(3)
Cl1 0.0731(13) 0.0696(12) 0.0973(16) -0.0152(11) 0.0045(11) -0.0156(10)
Cl2 0.0829(15) 0.0822(15) 0.1136(19) 0.0119(14) 0.0123(13) -0.0089(12)
Cl3 0.0712(15) 0.129(2) 0.177(3) 0.051(2) 0.0105(17) 0.0149(14)
O2A 0.043(2) 0.029(2) 0.031(2) 0.0042(17) 0.0020(17) -0.0015(16)
N1A 0.045(3) 0.036(3) 0.040(3) 0.003(2) -0.003(2) 0.008(2)
C2A 0.047(3) 0.030(3) 0.042(4) 0.006(3) 0.006(3) 0.002(3)
C3A 0.054(4) 0.036(3) 0.034(3) -0.001(3) 0.001(3) 0.007(3)
C4A 0.082(5) 0.041(4) 0.041(4) 0.000(3) -0.009(3) 0.007(3)
C5A 0.080(5) 0.047(4) 0.046(4) -0.005(3) -0.016(4) 0.012(3)
C6A 0.056(4) 0.044(4) 0.045(4) 0.002(3) 0.000(3) 0.003(3)
C7A 0.124(7) 0.056(4) 0.050(4) -0.012(4) -0.031(5) 0.028(4)
C11A 0.054(4) 0.044(4) 0.053(4) 0.007(3) -0.001(3) 0.009(3)
C12A 0.062(4) 0.056(4) 0.065(5) 0.010(4) -0.011(4) 0.005(3)
C13A 0.059(5) 0.068(5) 0.073(5) 0.005(4) -0.012(4) 0.008(4)
C14A 0.056(4) 0.084(6) 0.057(5) 0.015(4) 0.003(4) 0.022(4)
C15A 0.074(5) 0.045(4) 0.069(5) 0.012(4) 0.008(4) 0.019(4)
C16A 0.051(4) 0.051(4) 0.060(4) 0.003(3) 0.001(3) 0.007(3)
C8A 0.056(4) 0.030(3) 0.036(3) -0.003(3) 0.005(3) 0.004(3)
N2A 0.039(3) 0.027(2) 0.036(3) -0.003(2) 0.006(2) 0.000(2)
O1A 0.035(2) 0.0199(18) 0.040(2) 0.0015(16) 0.0057(16) 0.0045(15)
N3A 0.094(5) 0.075(4) 0.033(3) -0.004(3) 0.011(3) 0.043(3)
O2B 0.0334(19) 0.0195(18) 0.038(2) 0.0003(16) 0.0067(16) -0.0006(14)
N1B 0.034(2) 0.032(3) 0.041(3) -0.008(2) 0.003(2) 0.002(2)
C2B 0.028(3) 0.025(3) 0.041(3) -0.001(2) 0.002(2) -0.001(2)
C3B 0.037(3) 0.026(3) 0.038(3) 0.001(2) 0.005(2) -0.001(2)
C4B 0.043(3) 0.030(3) 0.058(4) 0.006(3) 0.006(3) -0.002(3)
C5B 0.052(4) 0.026(3) 0.071(5) -0.014(3) 0.008(3) -0.011(3)
C6B 0.037(3) 0.033(3) 0.052(4) -0.011(3) 0.004(3) -0.002(3)
C7B 0.070(5) 0.033(3) 0.072(5) 0.005(3) 0.012(4) -0.012(3)
C11B 0.050(4) 0.043(4) 0.056(4) -0.018(3) -0.002(3) 0.003(3)
C12B 0.064(4) 0.056(4) 0.053(4) -0.022(4) 0.000(3) -0.003(3)
C13B 0.081(5) 0.090(6) 0.050(5) -0.022(4) 0.004(4) 0.006(4)
C14B 0.114(7) 0.097(7) 0.057(5) -0.036(5) -0.002(5) 0.019(6)
C15B 0.115(8) 0.077(6) 0.092(7) -0.049(6) 0.002(6) 0.007(5)
C16B 0.084(6) 0.059(5) 0.074(5) -0.024(4) -0.002(4) 0.000(4)
C8B 0.037(3) 0.031(3) 0.041(3) 0.008(3) 0.005(3) -0.007(2)
N2B 0.045(3) 0.028(3) 0.037(3) 0.001(2) 0.009(2) -0.001(2)
O1B 0.069(3) 0.042(2) 0.040(2) 0.001(2) 0.018(2) 0.004(2)
N3B 0.072(4) 0.038(3) 0.049(3) 0.014(3) 0.005(3) 0.011(3)
O2C 0.041(2) 0.029(2) 0.041(2) -0.0003(18) 0.0056(18) -0.0029(16)
N1C 0.048(3) 0.028(3) 0.052(3) -0.001(2) 0.002(2) -0.006(2)
C2C 0.031(3) 0.035(3) 0.044(4) 0.004(3) 0.003(3) -0.003(2)
C3C 0.032(3) 0.031(3) 0.046(4) 0.004(3) 0.006(3) 0.000(2)
C4C 0.044(3) 0.046(4) 0.040(4) 0.004(3) 0.001(3) -0.003(3)
C5C 0.058(4) 0.049(4) 0.040(4) -0.008(3) 0.004(3) -0.008(3)
C6C 0.053(4) 0.042(4) 0.047(4) -0.006(3) -0.006(3) -0.008(3)
C7C 0.067(4) 0.065(4) 0.040(4) -0.007(3) 0.010(3) -0.020(4)
C11C 0.060(4) 0.038(4) 0.059(4) -0.001(3) -0.007(3) -0.012(3)
C12C 0.096(6) 0.066(5) 0.058(5) -0.005(4) 0.001(4) -0.030(4)
C13C 0.123(8) 0.067(5) 0.070(6) 0.006(5) -0.014(5) -0.044(5)
C14C 0.135(9) 0.045(5) 0.076(6) -0.008(4) -0.025(6) -0.025(5)
C15C 0.115(7) 0.059(5) 0.072(6) -0.024(4) -0.016(5) 0.001(5)
C16C 0.075(5) 0.049(4) 0.075(5) -0.019(4) -0.002(4) -0.002(4)
C8C 0.030(3) 0.032(3) 0.035(3) 0.002(3) 0.007(2) -0.001(2)
N2C 0.032(2) 0.024(2) 0.037(3) 0.003(2) 0.009(2) 0.0030(18)
O1C 0.0292(18) 0.0193(18) 0.043(2) -0.0017(16) 0.0038(16) 0.0011(14)
N3C 0.068(3) 0.031(3) 0.037(3) 0.010(2) 0.000(2) -0.002(2)
O2D 0.038(2) 0.0274(19) 0.044(2) 0.0031(17) 0.0139(18) -0.0011(16)
N1D 0.061(3) 0.033(3) 0.054(3) 0.003(2) 0.030(3) -0.005(2)
C2D 0.046(4) 0.029(3) 0.058(4) -0.004(3) 0.022(3) -0.001(3)
C3D 0.041(3) 0.035(3) 0.068(5) -0.007(3) 0.020(3) -0.008(3)
C4D 0.042(4) 0.040(4) 0.094(6) 0.001(4) 0.025(4) -0.008(3)
C5D 0.050(4) 0.052(4) 0.105(7) -0.003(4) 0.040(4) -0.004(3)
C6D 0.077(5) 0.036(4) 0.076(5) 0.000(3) 0.051(4) -0.008(3)
C7D 0.040(4) 0.066(5) 0.130(8) -0.010(5) 0.028(4) -0.005(3)
C11D 0.101(6) 0.046(4) 0.075(6) 0.006(4) 0.051(5) -0.008(4)
C12D 0.115(7) 0.062(5) 0.115(8) 0.018(5) 0.063(6) -0.014(5)
C13D 0.161(11) 0.074(6) 0.097(8) 0.014(6) 0.063(8) -0.034(7)
C14D 0.216(14) 0.074(7) 0.080(8) 0.015(6) 0.051(8) -0.050(8)
C15D 0.199(12) 0.093(7) 0.065(6) 0.005(5) 0.014(7) -0.044(8)
C16D 0.165(10) 0.055(5) 0.061(5) 0.001(4) 0.044(6) -0.033(6)
C8D 0.031(3) 0.037(3) 0.063(4) -0.011(3) 0.007(3) 0.001(3)
N2D 0.032(2) 0.033(3) 0.047(3) 0.001(2) 0.006(2) 0.002(2)
O1D 0.046(2) 0.039(2) 0.051(3) -0.002(2) -0.001(2) 0.0054(19)
N3D 0.062(4) 0.056(4) 0.080(4) -0.007(3) -0.008(3) -0.021(3)
O2E 0.050(2) 0.036(2) 0.043(3) 0.0086(19) 0.019(2) 0.0086(18)
N1E 0.052(3) 0.053(3) 0.047(3) 0.005(3) 0.021(3) 0.002(3)
C2E 0.051(4) 0.029(3) 0.050(4) -0.002(3) 0.023(3) 0.001(3)
C3E 0.050(4) 0.032(3) 0.045(4) 0.000(3) 0.014(3) -0.001(3)
C4E 0.062(4) 0.043(4) 0.043(4) -0.006(3) 0.006(3) 0.003(3)
C5E 0.068(5) 0.061(4) 0.040(4) 0.006(3) 0.017(3) -0.012(4)
C6E 0.066(5) 0.054(4) 0.048(4) 0.003(3) 0.022(4) -0.007(3)
C7E 0.066(5) 0.097(6) 0.043(4) 0.013(4) 0.009(4) -0.004(4)
C11E 0.061(4) 0.069(5) 0.055(4) -0.005(4) 0.025(4) -0.012(4)
C12E 0.079(5) 0.080(5) 0.058(5) 0.003(4) 0.021(4) -0.025(4)
C13E 0.096(7) 0.117(8) 0.071(6) 0.007(6) 0.030(5) -0.043(6)
C14E 0.088(7) 0.139(9) 0.090(7) -0.018(7) 0.049(6) -0.048(7)
C15E 0.082(6) 0.110(7) 0.104(7) 0.005(6) 0.053(6) -0.006(5)
C16E 0.076(6) 0.078(5) 0.083(6) -0.001(5) 0.038(5) -0.009(4)
C8E 0.039(3) 0.033(3) 0.043(4) 0.003(3) 0.011(3) -0.003(2)
N2E 0.039(3) 0.028(2) 0.037(3) 0.001(2) 0.013(2) 0.002(2)
O1E 0.038(2) 0.0236(19) 0.037(2) 0.0024(16) 0.0129(17) -0.0005(15)
N3E 0.058(3) 0.056(3) 0.038(3) 0.000(3) 0.011(3) -0.016(3)
O2F 0.0302(19) 0.0269(19) 0.037(2) 0.0011(16) 0.0051(16) 0.0029(15)
N1F 0.033(2) 0.032(3) 0.045(3) 0.003(2) 0.010(2) 0.005(2)
C2F 0.036(3) 0.024(3) 0.041(3) 0.005(2) 0.010(3) 0.003(2)
C3F 0.038(3) 0.033(3) 0.041(3) 0.004(3) 0.012(3) 0.006(2)
C4F 0.052(4) 0.037(3) 0.053(4) -0.003(3) 0.007(3) 0.014(3)
C5F 0.045(4) 0.045(4) 0.063(4) -0.004(3) 0.006(3) 0.017(3)
C6F 0.038(3) 0.043(3) 0.047(4) 0.005(3) 0.004(3) 0.008(3)
C7F 0.068(5) 0.054(4) 0.067(5) -0.016(4) -0.007(4) 0.032(3)
C11F 0.038(3) 0.054(4) 0.052(4) 0.005(3) 0.009(3) 0.007(3)
C12F 0.045(4) 0.066(5) 0.063(5) 0.009(4) -0.003(3) 0.007(3)
C13F 0.051(4) 0.094(6) 0.081(6) 0.031(5) 0.009(4) 0.004(4)
C14F 0.036(4) 0.132(8) 0.053(5) 0.000(5) 0.006(3) 0.016(5)
C15F 0.046(4) 0.093(6) 0.085(6) -0.032(5) -0.002(4) 0.002(4)
C16F 0.042(4) 0.073(5) 0.072(5) -0.009(4) -0.006(3) 0.011(3)
C8F 0.045(3) 0.026(3) 0.042(3) -0.001(3) 0.006(3) 0.006(2)
N2F 0.035(3) 0.029(2) 0.035(3) -0.001(2) 0.001(2) 0.0005(19)
O1F 0.046(2) 0.044(2) 0.038(2) -0.0031(19) 0.0039(19) -0.0061(18)
N3F 0.046(3) 0.071(4) 0.037(3) -0.003(3) 0.009(2) 0.009(3)
O2G 0.045(2) 0.0270(19) 0.033(2) -0.0010(17) 0.0004(18) 0.0017(16)
N1G 0.044(3) 0.028(2) 0.045(3) 0.005(2) 0.007(2) 0.006(2)
C2G 0.043(3) 0.022(3) 0.036(3) 0.002(2) 0.007(3) -0.003(2)
C3G 0.040(3) 0.025(3) 0.036(3) 0.005(2) 0.005(2) -0.005(2)
C4G 0.050(3) 0.033(3) 0.036(3) 0.003(3) 0.006(3) -0.003(3)
C5G 0.049(4) 0.044(4) 0.041(4) 0.005(3) -0.001(3) 0.006(3)
C6G 0.047(3) 0.039(3) 0.041(4) 0.005(3) 0.001(3) 0.006(3)
C7G 0.077(5) 0.045(4) 0.040(4) -0.004(3) -0.004(3) 0.004(3)
C11G 0.052(4) 0.047(4) 0.048(4) 0.011(3) 0.006(3) 0.012(3)
C12G 0.056(4) 0.061(4) 0.077(5) 0.006(4) 0.000(4) 0.011(3)
C13G 0.073(5) 0.070(5) 0.075(6) 0.008(4) -0.014(4) 0.021(4)
C14G 0.087(6) 0.097(7) 0.060(5) 0.004(5) -0.005(4) 0.053(5)
C15G 0.091(6) 0.057(4) 0.062(5) 0.000(4) -0.003(4) 0.031(4)
C16G 0.077(5) 0.047(4) 0.049(4) 0.002(3) -0.010(4) 0.022(3)
C8G 0.039(3) 0.027(3) 0.034(3) 0.001(2) 0.008(2) -0.002(2)
N2G 0.030(2) 0.019(2) 0.044(3) -0.002(2) 0.005(2) 0.0023(18)
O1G 0.0289(18) 0.0213(18) 0.037(2) 0.0022(15) 0.0037(16) 0.0020(14)
N3G 0.052(3) 0.052(3) 0.034(3) -0.002(2) 0.011(2) 0.009(2)
O2H 0.037(2) 0.0209(19) 0.039(2) -0.0044(16) 0.0026(17) -0.0018(15)
N1H 0.040(3) 0.025(2) 0.044(3) -0.006(2) 0.004(2) -0.001(2)
C2H 0.033(3) 0.022(3) 0.044(3) -0.004(3) 0.000(3) 0.001(2)
C3H 0.043(3) 0.029(3) 0.035(3) -0.003(3) -0.001(3) 0.003(2)
C4H 0.048(3) 0.022(3) 0.050(4) -0.002(3) 0.004(3) 0.000(2)
C5H 0.053(4) 0.024(3) 0.049(4) -0.006(3) 0.004(3) -0.004(3)
C6H 0.040(3) 0.025(3) 0.051(4) -0.004(3) 0.004(3) 0.002(2)
C7H 0.082(5) 0.033(3) 0.058(4) 0.000(3) 0.018(4) -0.010(3)
C11H 0.067(4) 0.037(4) 0.047(4) -0.006(3) 0.009(3) -0.004(3)
C12H 0.078(5) 0.041(4) 0.045(4) -0.011(3) 0.007(3) -0.001(3)
C13H 0.129(8) 0.060(5) 0.049(5) -0.001(4) 0.013(5) 0.006(5)
C14H 0.171(10) 0.056(5) 0.059(5) -0.021(4) 0.025(6) 0.004(5)
C15H 0.165(9) 0.044(4) 0.077(6) -0.013(4) 0.034(6) 0.005(5)
C16H 0.107(6) 0.035(4) 0.064(5) -0.010(3) 0.020(4) 0.005(4)
C8H 0.039(3) 0.027(3) 0.042(3) 0.003(3) 0.003(3) -0.004(2)
N2H 0.037(2) 0.027(2) 0.031(3) -0.004(2) 0.006(2) 0.0017(19)
O1H 0.048(2) 0.037(2) 0.035(2) -0.0003(18) 0.0066(18) 0.0046(18)
N3H 0.084(4) 0.034(3) 0.040(3) 0.005(2) -0.002(3) 0.016(3)
O2I 0.040(2) 0.037(2) 0.037(2) -0.0065(18) 0.0045(18) -0.0077(17)
N1I 0.054(3) 0.037(3) 0.049(3) -0.003(2) -0.005(3) -0.010(2)
C2I 0.033(3) 0.031(3) 0.044(4) -0.002(3) 0.000(3) 0.000(2)
C3I 0.042(3) 0.036(3) 0.037(3) -0.003(3) 0.000(3) -0.001(3)
C4I 0.053(4) 0.045(4) 0.039(4) -0.002(3) 0.005(3) -0.005(3)
C5I 0.070(5) 0.054(4) 0.038(4) -0.012(3) 0.004(3) -0.009(3)
C6I 0.057(4) 0.044(4) 0.044(4) -0.011(3) -0.006(3) -0.002(3)
C7I 0.096(6) 0.061(4) 0.039(4) -0.011(3) 0.014(4) -0.014(4)
C11I 0.067(5) 0.044(4) 0.055(4) -0.007(3) -0.008(4) -0.012(3)
C12I 0.075(5) 0.057(5) 0.086(6) -0.017(4) -0.013(4) -0.019(4)
C13I 0.092(6) 0.083(6) 0.099(7) 0.004(6) -0.026(5) -0.034(5)
C14I 0.115(8) 0.044(5) 0.081(6) -0.007(4) -0.026(6) -0.017(5)
C15I 0.103(7) 0.061(5) 0.091(7) -0.017(5) -0.002(6) -0.003(5)
C16I 0.100(6) 0.053(5) 0.075(6) -0.018(4) -0.002(5) -0.013(4)
C8I 0.038(3) 0.034(3) 0.039(3) -0.004(3) 0.008(3) 0.000(2)
N2I 0.032(2) 0.025(2) 0.036(3) -0.001(2) 0.006(2) 0.0007(18)
O1I 0.0317(19) 0.0220(18) 0.035(2) -0.0027(16) 0.0026(16) -0.0010(14)
N3I 0.067(3) 0.039(3) 0.030(3) 0.006(2) 0.003(2) -0.006(2)
O2J 0.0286(19) 0.0253(19) 0.041(2) 0.0019(16) 0.0087(16) -0.0049(15)
N1J 0.039(3) 0.026(2) 0.051(3) 0.004(2) 0.015(2) -0.002(2)
C2J 0.027(3) 0.026(3) 0.055(4) -0.002(3) 0.007(3) 0.000(2)
C3J 0.030(3) 0.029(3) 0.062(4) -0.003(3) 0.011(3) -0.007(2)
C4J 0.040(3) 0.037(3) 0.072(5) -0.002(3) 0.002(3) -0.003(3)
C5J 0.036(3) 0.052(4) 0.081(5) 0.007(4) 0.017(3) -0.002(3)
C6J 0.048(4) 0.031(3) 0.061(4) 0.004(3) 0.018(3) -0.004(3)
C7J 0.037(4) 0.071(5) 0.086(6) 0.009(4) 0.007(4) -0.002(3)
C11J 0.045(4) 0.037(3) 0.069(5) 0.004(3) 0.023(3) -0.003(3)
C12J 0.060(4) 0.054(4) 0.079(5) 0.007(4) 0.028(4) -0.005(3)
C13J 0.074(5) 0.061(5) 0.086(6) 0.018(4) 0.027(5) -0.014(4)
C14J 0.111(7) 0.062(5) 0.061(5) 0.017(4) 0.028(5) -0.005(5)
C15J 0.095(6) 0.048(4) 0.060(5) 0.008(4) 0.020(4) -0.007(4)
C16J 0.066(4) 0.036(3) 0.056(4) 0.003(3) 0.029(4) -0.001(3)
C8J 0.030(3) 0.035(3) 0.048(4) -0.009(3) 0.000(3) 0.000(2)
N2J 0.034(2) 0.036(3) 0.037(3) 0.003(2) 0.004(2) 0.002(2)
O1J 0.047(2) 0.041(2) 0.040(2) 0.0021(19) -0.0012(19) 0.000(2)
N3J 0.062(4) 0.057(3) 0.061(4) -0.009(3) -0.008(3) -0.019(3)
O2K 0.040(2) 0.034(2) 0.034(2) 0.0031(17) 0.0072(17) 0.0063(16)
N1K 0.036(3) 0.041(3) 0.046(3) 0.001(2) 0.012(2) 0.003(2)
C2K 0.038(3) 0.024(3) 0.046(4) -0.004(3) 0.008(3) 0.001(2)
C3K 0.038(3) 0.028(3) 0.040(3) -0.007(3) 0.007(3) -0.004(2)
C4K 0.045(3) 0.038(3) 0.043(4) -0.003(3) 0.010(3) 0.002(3)
C5K 0.055(4) 0.045(4) 0.042(4) 0.005(3) 0.012(3) -0.003(3)
C6K 0.050(4) 0.039(3) 0.040(4) 0.003(3) 0.013(3) -0.002(3)
C7K 0.051(4) 0.077(5) 0.038(4) 0.014(3) 0.008(3) 0.001(3)
C11K 0.049(4) 0.050(4) 0.047(4) 0.002(3) 0.010(3) -0.002(3)
C12K 0.054(4) 0.067(5) 0.059(5) 0.006(4) 0.016(3) -0.007(3)
C13K 0.067(5) 0.071(5) 0.072(5) 0.007(4) 0.029(4) -0.007(4)
C14K 0.060(5) 0.101(6) 0.070(5) 0.002(5) 0.036(4) -0.012(5)
C15K 0.055(4) 0.081(5) 0.073(5) 0.005(5) 0.020(4) 0.007(4)
C16K 0.055(4) 0.065(4) 0.058(4) 0.008(4) 0.020(3) 0.005(3)
C8K 0.034(3) 0.031(3) 0.034(3) 0.003(2) 0.003(2) 0.001(2)
N2K 0.031(2) 0.026(2) 0.039(3) 0.002(2) 0.006(2) 0.0021(18)
O1K 0.0296(19) 0.0221(18) 0.037(2) 0.0021(15) 0.0093(16) 0.0030(14)
N3K 0.040(3) 0.061(3) 0.040(3) 0.002(3) -0.001(2) -0.009(2)
O2L 0.0287(19) 0.0241(18) 0.037(2) 0.0016(16) 0.0060(16) -0.0010(15)
N1L 0.030(2) 0.039(3) 0.043(3) 0.001(2) -0.001(2) 0.004(2)
C2L 0.032(3) 0.022(3) 0.044(3) 0.005(2) 0.006(2) 0.004(2)
C3L 0.028(3) 0.028(3) 0.048(4) 0.001(3) 0.006(2) 0.003(2)
C4L 0.039(3) 0.033(3) 0.048(4) 0.002(3) 0.001(3) 0.004(2)
C5L 0.043(3) 0.035(3) 0.063(4) 0.006(3) 0.003(3) 0.008(3)
C6L 0.039(3) 0.041(3) 0.043(4) 0.008(3) -0.003(3) 0.001(3)
C7L 0.059(4) 0.044(4) 0.059(4) -0.011(3) -0.001(3) 0.018(3)
C11L 0.034(3) 0.056(4) 0.045(4) 0.004(3) 0.004(3) 0.008(3)
C12L 0.049(4) 0.076(5) 0.059(5) 0.007(4) 0.000(3) 0.007(3)
C13L 0.047(4) 0.115(7) 0.060(5) 0.018(5) -0.008(4) 0.010(4)
C14L 0.047(4) 0.129(8) 0.050(5) -0.001(5) -0.002(3) -0.001(5)
C15L 0.050(4) 0.110(7) 0.080(6) -0.022(5) -0.009(4) -0.007(4)
C16L 0.055(4) 0.071(5) 0.071(5) -0.011(4) -0.005(4) 0.000(4)
C8L 0.040(3) 0.021(3) 0.039(3) -0.003(2) 0.008(3) 0.004(2)
N2L 0.035(3) 0.027(2) 0.031(2) 0.001(2) 0.003(2) 0.0025(19)
O1L 0.042(2) 0.042(2) 0.033(2) -0.0033(18) -0.0012(17) -0.0018(18)
N3L 0.037(3) 0.054(3) 0.040(3) -0.008(2) 0.011(2) 0.003(2)
O1M 0.052(3) 0.082(4) 0.074(4) 0.009(3) 0.007(3) 0.009(3)
C1M 0.062(5) 0.111(7) 0.071(5) 0.030(5) 0.020(4) 0.015(4)
O2M 0.079(3) 0.061(3) 0.073(4) 0.001(3) 0.008(3) -0.015(3)
C2M 0.080(5) 0.057(5) 0.078(6) -0.003(4) 0.001(4) -0.013(4)
O3M 0.090(4) 0.060(3) 0.077(4) -0.018(3) -0.014(3) 0.020(3)
C3M 0.091(6) 0.054(5) 0.085(6) -0.006(4) -0.018(5) 0.009(4)
O4M 0.084(4) 0.068(3) 0.068(4) 0.001(3) 0.009(3) 0.009(3)
C4M 0.084(6) 0.073(6) 0.098(7) -0.011(5) 0.014(5) 0.019(5)
O5M 0.082(4) 0.108(5) 0.121(6) 0.002(4) 0.017(4) -0.021(4)
C5M 0.146(11) 0.119(9) 0.141(11) -0.015(9) -0.022(9) -0.019(8)
O6M 0.091(4) 0.083(4) 0.059(3) 0.007(3) -0.002(3) 0.005(3)
C6M 0.077(6) 0.103(7) 0.082(6) 0.016(5) 0.023(5) 0.008(5)
O7M 0.135(5) 0.070(3) 0.071(4) -0.011(3) 0.028(4) -0.056(3)
C7M 0.083(6) 0.063(5) 0.078(6) -0.011(4) 0.026(4) -0.019(4)
O8M 0.103(5) 0.161(6) 0.065(4) 0.011(4) 0.001(4) -0.021(5)
C8M 0.098(7) 0.098(7) 0.128(9) -0.016(7) 0.005(7) -0.022(6)
O9M 0.149(7) 0.142(6) 0.086(5) -0.003(5) -0.019(5) 0.030(5)
C9M 0.140(10) 0.161(11) 0.097(8) 0.006(8) 0.018(7) 0.071(9)
O10M 0.074(6) 0.040(4) 0.023(4) -0.004(4) 0.023(4) -0.005(4)
O11M 0.207(9) 0.138(7) 0.091(5) -0.010(5) 0.034(6) -0.006(6)
C11M 0.229(16) 0.141(11) 0.143(12) -0.086(10) 0.046(11) -0.052(11)
O12M 0.147(8) 0.109(7) 0.108(7) -0.039(6) -0.019(6) 0.059(6)
C12M 0.22(2) 0.164(16) 0.097(12) -0.027(11) 0.004(13) 0.099(15)
O13M 0.138(7) 0.113(6) 0.176(9) 0.049(6) 0.000(6) 0.012(5)
C13M 0.067(7) 0.212(13) 0.250(16) 0.149(12) 0.075(9) 0.036(8)
O15M 0.066(8) 0.110(10) 0.153(11) 0.062(9) 0.052(8) 0.023(6)
O16M 0.066(8) 0.110(10) 0.153(11) 0.062(9) 0.052(8) 0.023(6)
O1W 0.054(4) 0.039(3) 0.059(4) 0.017(3) -0.013(3) -0.011(3)
O8W 0.183(15) 0.053(7) 0.106(12) -0.001(7) 0.027(11) -0.007(8)

loop_
_atom_type_symbol
_atom_type_description
_atom_type_scat_dispersion_real
_atom_type_scat_dispersion_imag
_atom_type_scat_source
C C 0.0033 0.0016 'International Tables Vol C Tables 4.2.6.8 and 6.1.1.4'
H H 0.0000 0.0000 'International Tables Vol C Tables 4.2.6.8 and 6.1.1.4'
N N 0.0061 0.0033 'International Tables Vol C Tables 4.2.6.8 and 6.1.1.4'
O O 0.0106 0.0060 'International Tables Vol C Tables 4.2.6.8 and 6.1.1.4'
Cl Cl 0.1484 0.1585 'International Tables Vol C Tables 4.2.6.8 and 6.1.1.4'
Cr Cr 0.3209 0.6236 'International Tables Vol C Tables 4.2.6.8 and 6.1.1.4'
Ni Ni 0.3393 1.1124 'International Tables Vol C Tables 4.2.6.8 and 6.1.1.4'

loop_
_geom_angle_atom_site_label_1
_geom_angle_atom_site_label_2
_geom_angle_atom_site_label_3
_geom_angle
O1C Cr O1A 86.06(14)
O1C Cr O1G 92.19(14)
O1A Cr O1G 177.63(15)
O1C Cr O1E 87.51(14)
O1A Cr O1E 93.40(14)
O1G Cr O1E 88.11(14)
O1C Cr O1K 93.63(14)
O1A Cr O1K 86.25(14)
O1G Cr O1K 92.27(14)
O1E Cr O1K 178.79(15)
O1C Cr O1I 177.96(15)
O1A Cr O1I 93.63(14)
O1G Cr O1I 88.17(14)
O1E Cr O1I 90.49(14)
O1K Cr O1I 88.37(14)
N2A Ni1 N2L 175.56(18)
N2A Ni1 O2B 87.33(16)
N2L Ni1 O2B 95.17(15)
N2A Ni1 O2A 84.60(16)
N2L Ni1 O2A 91.62(15)
O2B Ni1 O2A 92.20(14)
N2A Ni1 O2L 89.79(16)
N2L Ni1 O2L 87.86(15)
O2B Ni1 O2L 176.33(13)
O2A Ni1 O2L 89.80(14)
N2A Ni1 O1K 86.70(16)
N2L Ni1 O1K 97.06(15)
O2B Ni1 O1K 87.86(13)
O2A Ni1 O1K 171.29(14)
O2L Ni1 O1K 89.70(13)
N2C Ni2 N2B 174.64(18)
N2C Ni2 O2D 86.92(16)
N2B Ni2 O2D 95.55(16)
N2C Ni2 O2B 90.89(15)
N2B Ni2 O2B 86.88(16)
O2D Ni2 O2B 176.36(13)
N2C Ni2 O2C 85.07(16)
N2B Ni2 O2C 90.19(16)
O2D Ni2 O2C 89.47(14)
O2B Ni2 O2C 93.23(14)
N2C Ni2 O1A 86.80(16)
N2B Ni2 O1A 97.99(16)
O2D Ni2 O1A 88.64(13)
O2B Ni2 O1A 88.35(13)
O2C Ni2 O1A 171.74(14)
N2E Ni3 N2D 175.60(18)
N2E Ni3 O2D 91.71(16)
N2D Ni3 O2D 87.77(16)
N2E Ni3 O2F 86.87(15)
N2D Ni3 O2F 93.72(16)
O2D Ni3 O2F 178.30(14)
N2E Ni3 O2E 84.82(17)
N2D Ni3 O2E 90.84(18)
O2D Ni3 O2E 92.36(14)
O2F Ni3 O2E 88.46(14)
N2E Ni3 O1C 87.58(16)
N2D Ni3 O1C 96.78(16)
O2D Ni3 O1C 88.70(13)
O2F Ni3 O1C 90.30(13)
O2E Ni3 O1C 172.35(15)
N2G Ni4 N2F 177.58(17)
N2G Ni4 O2F 92.32(15)
N2F Ni4 O2F 88.14(16)
N2G Ni4 O2G 85.97(16)
N2F Ni4 O2G 91.65(16)
O2F Ni4 O2G 90.41(14)
N2G Ni4 O2H 84.82(15)
N2F Ni4 O2H 94.73(16)
O2F Ni4 O2H 177.13(14)
O2G Ni4 O2H 89.66(14)
N2G Ni4 O1E 87.78(15)
N2F Ni4 O1E 94.62(15)
O2F Ni4 O1E 88.15(13)
O2G Ni4 O1E 173.53(14)
O2H Ni4 O1E 91.46(13)
N2I Ni5 N2H 174.67(17)
N2I Ni5 O2H 90.28(16)
N2H Ni5 O2H 88.20(16)
N2I Ni5 O2I 85.14(16)
N2H Ni5 O2I 89.85(16)
O2H Ni5 O2I 93.50(14)
N2I Ni5 O2J 86.57(15)
N2H Ni5 O2J 94.99(15)
O2H Ni5 O2J 176.80(14)
O2I Ni5 O2J 86.76(14)
N2I Ni5 O1G 87.27(15)
N2H Ni5 O1G 97.75(15)
O2H Ni5 O1G 87.14(13)
O2I Ni5 O1G 172.39(14)
O2J Ni5 O1G 92.18(13)
N2K Ni6 N2J 176.32(18)
N2K Ni6 O2J 90.01(15)
N2J Ni6 O2J 88.65(16)
N2K Ni6 O2K 84.57(16)
N2J Ni6 O2K 92.03(16)
O2J Ni6 O2K 91.29(14)
N2K Ni6 O2L 87.90(15)
N2J Ni6 O2L 93.40(16)
O2J Ni6 O2L 177.84(14)
O2K Ni6 O2L 87.96(14)
N2K Ni6 O1I 88.58(15)
N2J Ni6 O1I 94.85(15)
O2J Ni6 O1I 89.83(13)
O2K Ni6 O1I 173.05(14)
O2L Ni6 O1I 90.67(13)
C2A O2A Ni1 121.2(3)
C6A N1A C2A 124.2(5)
C6A N1A H1A 117.9
C2A N1A H1A 117.9
O2A C2A N1A 117.1(5)
O2A C2A C3A 125.7(5)
N1A C2A C3A 117.2(5)
C4A C3A C2A 118.6(5)
C4A C3A C8A 123.9(5)
C2A C3A C8A 117.4(5)
C3A C4A C5A 119.1(6)
C3A C4A C7A 124.4(6)
C5A C4A C7A 116.5(6)
C6A C5A C4A 122.3(6)
C6A C5A H5A 118.8
C4A C5A H5A 118.8
C5A C6A N1A 118.1(6)
C5A C6A C11A 122.6(6)
N1A C6A C11A 119.3(6)
C4A C7A H7A1 109.5
C4A C7A H7A2 109.5
H7A1 C7A H7A2 109.5
C4A C7A H7A3 109.5
H7A1 C7A H7A3 109.5
H7A2 C7A H7A3 109.5
C12A C11A C16A 117.9(6)
C12A C11A C6A 121.1(6)
C16A C11A C6A 121.0(6)
C13A C12A C11A 122.8(7)
C13A C12A H12A 118.6
C11A C12A H12A 118.6
C12A C13A C14A 119.4(7)
C12A C13A H13A 120.3
C14A C13A H13A 120.3
C13A C14A C15A 119.9(6)
C13A C14A H14A 120.1
C15A C14A H14A 120.1
C14A C15A C16A 119.6(7)
C14A C15A H15A 120.2
C16A C15A H15A 120.2
C11A C16A C15A 120.5(6)
C11A C16A H16A 119.8
C15A C16A H16A 119.8
N2A C8A N3A 120.4(5)
N2A C8A C3A 120.5(5)
N3A C8A C3A 119.0(5)
C8A N2A O1A 114.3(4)
C8A N2A Ni1 131.1(4)
O1A N2A Ni1 113.4(3)
N2A O1A Cr 110.2(3)
N2A O1A Ni2 108.3(2)
Cr O1A Ni2 112.98(16)
C8A N3A H3A1 120.0
C8A N3A H3A2 120.0
H3A1 N3A H3A2 120.0
C2B O2B Ni1 122.9(3)
C2B O2B Ni2 115.3(3)
Ni1 O2B Ni2 113.34(15)
C2B N1B C6B 119.6(5)
O2B C2B N1B 115.9(5)
O2B C2B C3B 121.8(5)
N1B C2B C3B 122.2(5)
C4B C3B C2B 118.1(5)
C4B C3B C8B 121.8(5)
C2B C3B C8B 120.1(4)
C5B C4B C3B 118.2(5)
C5B C4B C7B 118.6(5)
C3B C4B C7B 123.2(6)
C6B C5B C4B 121.3(5)
C6B C5B H5B 119.3
C4B C5B H5B 119.3
N1B C6B C5B 120.3(5)
N1B C6B C11B 116.6(5)
C5B C6B C11B 123.0(5)
C4B C7B H7B1 109.5
C4B C7B H7B2 109.5
H7B1 C7B H7B2 109.5
C4B C7B H7B3 109.5
H7B1 C7B H7B3 109.5
H7B2 C7B H7B3 109.5
C12B C11B C16B 117.4(6)
C12B C11B C6B 122.3(5)
C16B C11B C6B 120.3(7)
C11B C12B C13B 122.8(7)
C11B C12B H12B 118.6
C13B C12B H12B 118.6
C14B C13B C12B 119.1(8)
C14B C13B H13B 120.5
C12B C13B H13B 120.5
C13B C14B C15B 119.9(8)
C13B C14B H14B 120.0
C15B C14B H14B 120.0
C14B C15B C16B 121.0(8)
C14B C15B H15B 119.5
C16B C15B H15B 119.5
C11B C16B C15B 119.7(8)
C11B C16B H16B 120.1
C15B C16B H16B 120.1
N2B C8B N3B 122.7(5)
N2B C8B C3B 118.1(5)
N3B C8B C3B 119.2(5)
C8B N2B O1B 111.4(4)
C8B N2B Ni2 124.6(4)
O1B N2B Ni2 120.3(3)
N2B O1B H1B 109.5
C8B N3B H3B1 120.0
C8B N3B H3B2 120.0
H3B1 N3B H3B2 120.0
C2C O2C Ni2 120.9(3)
C6C N1C C2C 125.1(5)
C6C N1C H1C 117.5
C2C N1C H1C 117.5
O2C C2C N1C 117.0(5)
O2C C2C C3C 126.5(5)
N1C C2C C3C 116.5(5)
C4C C3C C2C 118.2(5)
C4C C3C C8C 124.8(5)
C2C C3C C8C 116.9(5)
C3C C4C C5C 119.8(6)
C3C C4C C7C 123.7(5)
C5C C4C C7C 116.6(5)
C6C C5C C4C 122.5(6)
C6C C5C H5C 118.7
C4C C5C H5C 118.7
N1C C6C C5C 117.5(5)
N1C C6C C11C 118.1(6)
C5C C6C C11C 124.4(6)
C4C C7C H7C1 109.5
C4C C7C H7C2 109.5
H7C1 C7C H7C2 109.5
C4C C7C H7C3 109.5
H7C1 C7C H7C3 109.5
H7C2 C7C H7C3 109.5
C16C C11C C12C 119.1(6)
C16C C11C C6C 120.1(6)
C12C C11C C6C 120.8(7)
C11C C12C C13C 120.6(8)
C11C C12C H12C 119.7
C13C C12C H12C 119.7
C14C C13C C12C 118.6(9)
C14C C13C H13C 120.7
C12C C13C H13C 120.7
C13C C14C C15C 120.8(7)
C13C C14C H14C 119.6
C15C C14C H14C 119.6
C16C C15C C14C 119.3(8)
C16C C15C H15C 120.3
C14C C15C H15C 120.3
C15C C16C C11C 121.6(8)
C15C C16C H16C 119.2
C11C C16C H16C 119.2
N2C C8C N3C 121.4(5)
N2C C8C C3C 119.9(5)
N3C C8C C3C 118.7(5)
C8C N2C O1C 114.2(4)
C8C N2C Ni2 130.8(4)
O1C N2C Ni2 113.2(3)
N2C O1C Cr 110.3(2)
N2C O1C Ni3 108.4(3)
Cr O1C Ni3 111.61(16)
C8C N3C H3C1 120.0
C8C N3C H3C2 120.0
H3C1 N3C H3C2 120.0
C2D O2D Ni3 116.2(3)
C2D O2D Ni2 122.3(3)
Ni3 O2D Ni2 113.29(16)
C2D N1D C6D 117.9(6)
O2D C2D N1D 115.8(5)
O2D C2D C3D 121.6(5)
N1D C2D C3D 122.5(5)
C4D C3D C2D 118.8(6)
C4D C3D C8D 120.5(6)
C2D C3D C8D 120.7(5)
C5D C4D C3D 116.8(6)
C5D C4D C7D 118.0(6)
C3D C4D C7D 125.0(7)
C6D C5D C4D 121.6(6)
C6D C5D H5D 119.2
C4D C5D H5D 119.2
N1D C6D C5D 121.5(6)
N1D C6D C11D 115.6(7)
C5D C6D C11D 122.8(7)
C4D C7D H7D1 109.5
C4D C7D H7D2 109.5
H7D1 C7D H7D2 109.5
C4D C7D H7D3 109.5
H7D1 C7D H7D3 109.5
H7D2 C7D H7D3 109.5
C16D C11D C12D 117.3(8)
C16D C11D C6D 121.8(7)
C12D C11D C6D 120.9(9)
C13D C12D C11D 121.4(11)
C13D C12D H12D 119.3
C11D C12D H12D 119.3
C14D C13D C12D 122.2(10)
C14D C13D H13D 118.9
C12D C13D H13D 118.9
C13D C14D C15D 119.5(10)
C13D C14D H14D 120.3
C15D C14D H14D 120.3
C14D C15D C16D 118.5(11)
C14D C15D H15D 120.7
C16D C15D H15D 120.7
C11D C16D C15D 121.0(9)
C11D C16D H16D 119.5
C15D C16D H16D 119.5
N2D C8D N3D 121.8(6)
N2D C8D C3D 118.3(5)
N3D C8D C3D 119.9(5)
C8D N2D O1D 111.9(5)
C8D N2D Ni3 124.8(4)
O1D N2D Ni3 119.6(3)
N2D O1D H1D 109.5
C8D N3D H3D1 120.0
C8D N3D H3D2 120.0
H3D1 N3D H3D2 120.0
C2E O2E Ni3 120.3(4)
C6E N1E C2E 124.0(6)
C6E N1E H1E 118.0
C2E N1E H1E 118.0
O2E C2E N1E 117.2(6)
O2E C2E C3E 125.3(5)
N1E C2E C3E 117.5(6)
C4E C3E C2E 118.0(5)
C4E C3E C8E 123.4(6)
C2E C3E C8E 118.6(5)
C3E C4E C5E 119.0(6)
C3E C4E C7E 123.7(6)
C5E C4E C7E 117.2(6)
C6E C5E C4E 122.6(6)
C6E C5E H5E 118.7
C4E C5E H5E 118.7
C5E C6E N1E 118.4(6)
C5E C6E C11E 124.1(6)
N1E C6E C11E 117.5(6)
C4E C7E H7E1 109.5
C4E C7E H7E2 109.5
H7E1 C7E H7E2 109.5
C4E C7E H7E3 109.5
H7E1 C7E H7E3 109.5
H7E2 C7E H7E3 109.5
C16E C11E C12E 120.4(7)
C16E C11E C6E 120.9(7)
C12E C11E C6E 118.7(7)
C13E C12E C11E 119.4(8)
C13E C12E H12E 120.3
C11E C12E H12E 120.3
C14E C13E C12E 118.9(9)
C14E C13E H13E 120.5
C12E C13E H13E 120.5
C13E C14E C15E 121.3(8)
C13E C14E H14E 119.4
C15E C14E H14E 119.4
C16E C15E C14E 118.7(9)
C16E C15E H15E 120.7
C14E C15E H15E 120.7
C11E C16E C15E 121.3(8)
C11E C16E H16E 119.4
C15E C16E H16E 119.4
N2E C8E N3E 122.6(5)
N2E C8E C3E 118.2(5)
N3E C8E C3E 119.2(5)
C8E N2E O1E 114.6(4)
C8E N2E Ni3 130.8(4)
O1E N2E Ni3 112.5(3)
N2E O1E Cr 108.5(3)
N2E O1E Ni4 109.8(3)
Cr O1E Ni4 110.90(16)
C8E N3E H3E1 120.0
C8E N3E H3E2 120.0
H3E1 N3E H3E2 120.0
C2F O2F Ni4 117.5(3)
C2F O2F Ni3 120.2(3)
Ni4 O2F Ni3 113.78(15)
C2F N1F C6F 119.7(5)
O2F C2F N1F 116.5(5)
O2F C2F C3F 121.7(5)
N1F C2F C3F 121.8(5)
C4F C3F C2F 117.7(5)
C4F C3F C8F 122.2(5)
C2F C3F C8F 120.0(5)
C3F C4F C5F 118.7(5)
C3F C4F C7F 123.0(6)
C5F C4F C7F 118.2(5)
C6F C5F C4F 121.0(5)
C6F C5F H5F 119.5
C4F C5F H5F 119.5
N1F C6F C5F 120.6(5)
N1F C6F C11F 115.6(5)
C5F C6F C11F 123.8(5)
C4F C7F H7F1 109.5
C4F C7F H7F2 109.5
H7F1 C7F H7F2 109.5
C4F C7F H7F3 109.5
H7F1 C7F H7F3 109.5
H7F2 C7F H7F3 109.5
C16F C11F C12F 119.5(6)
C16F C11F C6F 121.2(6)
C12F C11F C6F 119.3(6)
C13F C12F C11F 120.2(7)
C13F C12F H12F 119.9
C11F C12F H12F 119.9
C14F C13F C12F 119.9(7)
C14F C13F H13F 120.0
C12F C13F H13F 120.0
C13F C14F C15F 120.7(7)
C13F C14F H14F 119.6
C15F C14F H14F 119.6
C14F C15F C16F 118.9(8)
C14F C15F H15F 120.5
C16F C15F H15F 120.5
C11F C16F C15F 120.7(7)
C11F C16F H16F 119.6
C15F C16F H16F 119.6
N2F C8F N3F 123.0(5)
N2F C8F C3F 118.1(5)
N3F C8F C3F 118.9(5)
C8F N2F O1F 111.3(4)
C8F N2F Ni4 124.3(4)
O1F N2F Ni4 119.1(3)
N2F O1F H1F 109.5
C8F N3F H3F1 120.0
C8F N3F H3F2 120.0
H3F1 N3F H3F2 120.0
C2G O2G Ni4 121.0(3)
C6G N1G C2G 124.8(5)
C6G N1G H1G 117.6
C2G N1G H1G 117.6
O2G C2G N1G 117.1(5)
O2G C2G C3G 126.1(5)
N1G C2G C3G 116.8(5)
C4G C3G C2G 119.0(5)
C4G C3G C8G 122.6(5)
C2G C3G C8G 118.4(5)
C3G C4G C5G 119.5(5)
C3G C4G C7G 124.7(5)
C5G C4G C7G 115.8(5)
C6G C5G C4G 121.5(6)
C6G C5G H5G 119.3
C4G C5G H5G 119.3
C5G C6G N1G 118.2(5)
C5G C6G C11G 123.0(6)
N1G C6G C11G 118.9(5)
C4G C7G H7G1 109.5
C4G C7G H7G2 109.5
H7G1 C7G H7G2 109.5
C4G C7G H7G3 109.5
H7G1 C7G H7G3 109.5
H7G2 C7G H7G3 109.5
C16G C11G C12G 118.1(6)
C16G C11G C6G 121.4(6)
C12G C11G C6G 120.4(6)
C13G C12G C11G 122.2(7)
C13G C12G H12G 118.9
C11G C12G H12G 118.9
C14G C13G C12G 118.8(7)
C14G C13G H13G 120.6
C12G C13G H13G 120.6
C13G C14G C15G 121.0(7)
C13G C14G H14G 119.5
C15G C14G H14G 119.5
C14G C15G C16G 119.5(7)
C14G C15G H15G 120.2
C16G C15G H15G 120.2
C11G C16G C15G 120.3(7)
C11G C16G H16G 119.9
C15G C16G H16G 119.9
N2G C8G N3G 122.3(5)
N2G C8G C3G 119.4(5)
N3G C8G C3G 118.3(5)
C8G N2G O1G 114.7(4)
C8G N2G Ni4 129.8(3)
O1G N2G Ni4 112.6(3)
N2G O1G Cr 108.7(3)
N2G O1G Ni5 110.1(2)
Cr O1G Ni5 112.73(16)
C8G N3G H3G1 120.0
C8G N3G H3G2 120.0
H3G1 N3G H3G2 120.0
C2H O2H Ni5 116.9(3)
C2H O2H Ni4 121.6(3)
Ni5 O2H Ni4 114.58(15)
C2H N1H C6H 120.2(5)
O2H C2H N1H 116.3(5)
O2H C2H C3H 122.1(5)
N1H C2H C3H 121.5(5)
C4H C3H C2H 117.5(5)
C4H C3H C8H 122.0(5)
C2H C3H C8H 120.5(5)
C5H C4H C3H 118.4(5)
C5H C4H C7H 118.6(5)
C3H C4H C7H 122.9(5)
C6H C5H C4H 121.8(5)
C6H C5H H5H 119.1
C4H C5H H5H 119.1
N1H C6H C5H 120.2(5)
N1H C6H C11H 117.1(5)
C5H C6H C11H 122.7(5)
C4H C7H H7H1 109.5
C4H C7H H7H2 109.5
H7H1 C7H H7H2 109.5
C4H C7H H7H3 109.5
H7H1 C7H H7H3 109.5
H7H2 C7H H7H3 109.5
C16H C11H C12H 117.8(6)
C16H C11H C6H 121.6(6)
C12H C11H C6H 120.5(5)
C13H C12H C11H 119.9(6)
C13H C12H H12H 120.0
C11H C12H H12H 120.0
C14H C13H C12H 120.9(7)
C14H C13H H13H 119.5
C12H C13H H13H 119.5
C15H C14H C13H 119.2(7)
C15H C14H H14H 120.4
C13H C14H H14H 120.4
C14H C15H C16H 120.4(7)
C14H C15H H15H 119.8
C16H C15H H15H 119.8
C15H C16H C11H 121.6(7)
C15H C16H H16H 119.2
C11H C16H H16H 119.2
N2H C8H N3H 122.5(5)
N2H C8H C3H 117.7(5)
N3H C8H C3H 119.8(5)
C8H N2H O1H 110.8(4)
C8H N2H Ni5 125.2(4)
O1H N2H Ni5 119.8(3)
N2H O1H H1H 109.5
C8H N3H H3H1 120.0
C8H N3H H3H2 120.0
H3H1 N3H H3H2 120.0
C2I O2I Ni5 120.3(3)
C6I N1I C2I 125.0(5)
C6I N1I H1I 117.5
C2I N1I H1I 117.5
O2I C2I N1I 116.7(5)
O2I C2I C3I 126.8(5)
N1I C2I C3I 116.5(5)
C4I C3I C2I 119.0(5)
C4I C3I C8I 123.0(5)
C2I C3I C8I 118.0(5)
C3I C4I C5I 119.2(6)
C3I C4I C7I 125.6(5)
C5I C4I C7I 115.2(5)
C6I C5I C4I 121.9(6)
C6I C5I H5I 119.1
C4I C5I H5I 119.1
N1I C6I C5I 117.7(5)
N1I C6I C11I 117.3(6)
C5I C6I C11I 125.0(6)
C4I C7I H7I1 109.5
C4I C7I H7I2 109.5
H7I1 C7I H7I2 109.5
C4I C7I H7I3 109.5
H7I1 C7I H7I3 109.5
H7I2 C7I H7I3 109.5
C16I C11I C12I 118.1(6)
C16I C11I C6I 121.6(7)
C12I C11I C6I 120.3(6)
C11I C12I C13I 120.9(8)
C11I C12I H12I 119.6
C13I C12I H12I 119.6
C14I C13I C12I 118.1(9)
C14I C13I H13I 120.9
C12I C13I H13I 120.9
C15I C14I C13I 122.3(8)
C15I C14I H14I 118.8
C13I C14I H14I 118.8
C14I C15I C16I 118.8(8)
C14I C15I H15I 120.6
C16I C15I H15I 120.6
C11I C16I C15I 121.7(8)
C11I C16I H16I 119.1
C15I C16I H16I 119.1
N2I C8I N3I 121.9(5)
N2I C8I C3I 118.5(5)
N3I C8I C3I 119.4(5)
C8I N2I O1I 114.4(4)
C8I N2I Ni5 130.4(4)
O1I N2I Ni5 114.3(3)
N2I O1I Cr 109.5(2)
N2I O1I Ni6 106.7(3)
Cr O1I Ni6 110.94(16)
C8I N3I H3I1 120.0
C8I N3I H3I2 120.0
H3I1 N3I H3I2 120.0
C2J O2J Ni6 116.9(3)
C2J O2J Ni5 121.0(3)
Ni6 O2J Ni5 112.91(16)
C2J N1J C6J 119.1(5)
O2J C2J N1J 116.2(5)
O2J C2J C3J 121.8(5)
N1J C2J C3J 122.0(5)
C4J C3J C2J 118.2(6)
C4J C3J C8J 121.5(5)
C2J C3J C8J 120.3(5)
C3J C4J C5J 118.1(6)
C3J C4J C7J 124.0(6)
C5J C4J C7J 117.8(6)
C6J C5J C4J 120.1(6)
C6J C5J H5J 120.0
C4J C5J H5J 120.0
N1J C6J C5J 121.7(6)
N1J C6J C11J 116.4(6)
C5J C6J C11J 121.8(6)
C4J C7J H7J1 109.5
C4J C7J H7J2 109.5
H7J1 C7J H7J2 109.5
C4J C7J H7J3 109.5
H7J1 C7J H7J3 109.5
H7J2 C7J H7J3 109.5
C16J C11J C12J 118.1(6)
C16J C11J C6J 122.9(5)
C12J C11J C6J 118.9(6)
C13J C12J C11J 121.0(7)
C13J C12J H12J 119.5
C11J C12J H12J 119.5
C14J C13J C12J 118.9(7)
C14J C13J H13J 120.6
C12J C13J H13J 120.6
C13J C14J C15J 121.9(7)
C13J C14J H14J 119.1
C15J C14J H14J 119.1
C16J C15J C14J 117.9(8)
C16J C15J H15J 121.1
C14J C15J H15J 121.1
C15J C16J C11J 122.1(6)
C15J C16J H16J 118.9
C11J C16J H16J 118.9
N2J C8J N3J 122.1(6)
N2J C8J C3J 118.8(5)
N3J C8J C3J 119.0(5)
C8J N2J O1J 112.0(4)
C8J N2J Ni6 123.2(4)
O1J N2J Ni6 120.1(3)
N2J O1J H1J 109.5
C8J N3J H3J1 120.0
C8J N3J H3J2 120.0
H3J1 N3J H3J2 120.0
C2K O2K Ni6 120.7(3)
C6K N1K C2K 125.7(5)
C6K N1K H1K 117.1
C2K N1K H1K 117.1
O2K C2K N1K 118.1(5)
O2K C2K C3K 125.7(5)
N1K C2K C3K 116.2(5)
C4K C3K C2K 118.5(5)
C4K C3K C8K 123.3(5)
C2K C3K C8K 118.2(5)
C3K C4K C5K 120.2(5)
C3K C4K C7K 123.5(5)
C5K C4K C7K 116.3(5)
C6K C5K C4K 121.3(6)
C6K C5K H5K 119.4
C4K C5K H5K 119.4
N1K C6K C5K 117.5(5)
N1K C6K C11K 119.0(5)
C5K C6K C11K 123.5(6)
C4K C7K H7K1 109.5
C4K C7K H7K2 109.5
H7K1 C7K H7K2 109.5
C4K C7K H7K3 109.5
H7K1 C7K H7K3 109.5
H7K2 C7K H7K3 109.5
C16K C11K C12K 118.3(6)
C16K C11K C6K 120.6(6)
C12K C11K C6K 121.1(6)
C13K C12K C11K 121.2(7)
C13K C12K H12K 119.4
C11K C12K H12K 119.4
C12K C13K C14K 120.2(7)
C12K C13K H13K 119.9
C14K C13K H13K 119.9
C15K C14K C13K 119.8(7)
C15K C14K H14K 120.1
C13K C14K H14K 120.1
C14K C15K C16K 120.8(7)
C14K C15K H15K 119.6
C16K C15K H15K 119.6
C11K C16K C15K 119.7(7)
C11K C16K H16K 120.1
C15K C16K H16K 120.1
N2K C8K N3K 120.9(5)
N2K C8K C3K 118.7(5)
N3K C8K C3K 120.3(5)
C8K N2K O1K 114.5(4)
C8K N2K Ni6 131.2(4)
O1K N2K Ni6 113.4(3)
N2K O1K Cr 110.3(3)
N2K O1K Ni1 106.5(2)
Cr O1K Ni1 112.36(16)
C8K N3K H3K1 120.0
C8K N3K H3K2 120.0
H3K1 N3K H3K2 120.0
C2L O2L Ni1 117.2(3)
C2L O2L Ni6 120.0(3)
Ni1 O2L Ni6 111.37(15)
C2L N1L C6L 120.2(5)
O2L C2L N1L 116.1(5)
O2L C2L C3L 123.2(5)
N1L C2L C3L 120.7(5)
C4L C3L C2L 118.9(5)
C4L C3L C8L 121.5(5)
C2L C3L C8L 119.6(4)
C3L C4L C5L 118.6(5)
C3L C4L C7L 123.1(5)
C5L C4L C7L 118.3(5)
C6L C5L C4L 121.1(5)
C6L C5L H5L 119.5
C4L C5L H5L 119.5
N1L C6L C5L 119.8(5)
N1L C6L C11L 117.9(5)
C5L C6L C11L 122.3(5)
C4L C7L H7L1 109.5
C4L C7L H7L2 109.5
H7L1 C7L H7L2 109.5
C4L C7L H7L3 109.5
H7L1 C7L H7L3 109.5
H7L2 C7L H7L3 109.5
C16L C11L C12L 118.0(6)
C16L C11L C6L 120.7(6)
C12L C11L C6L 121.1(6)
C13L C12L C11L 121.8(7)
C13L C12L H12L 119.1
C11L C12L H12L 119.1
C14L C13L C12L 119.8(8)
C14L C13L H13L 120.1
C12L C13L H13L 120.1
C13L C14L C15L 121.1(7)
C13L C14L H14L 119.5
C15L C14L H14L 119.5
C14L C15L C16L 119.6(8)
C14L C15L H15L 120.2
C16L C15L H15L 120.2
C11L C16L C15L 119.7(7)
C11L C16L H16L 120.2
C15L C16L H16L 120.2
N2L C8L N3L 123.6(5)
N2L C8L C3L 117.7(5)
N3L C8L C3L 118.6(5)
C8L N2L O1L 110.7(4)
C8L N2L Ni1 123.8(4)
O1L N2L Ni1 119.3(3)
N2L O1L H1L 109.5
C8L N3L H3L1 120.0
C8L N3L H3L2 120.0
H3L1 N3L H3L2 120.0
C1M O1M H1M 109.5
O1M C1M H1M1 109.5
O1M C1M H1M2 109.5
H1M1 C1M H1M2 109.5
O1M C1M H1M3 109.5
H1M1 C1M H1M3 109.5
H1M2 C1M H1M3 109.5
C2M O2M H2M 109.5
O2M C2M H2M1 109.5
O2M C2M H2M2 109.5
H2M1 C2M H2M2 109.5
O2M C2M H2M3 109.5
H2M1 C2M H2M3 109.5
H2M2 C2M H2M3 109.5
C3M O3M H3M 109.5
O3M C3M H3M1 109.5
O3M C3M H3M2 109.5
H3M1 C3M H3M2 109.5
O3M C3M H3M3 109.5
H3M1 C3M H3M3 109.5
H3M2 C3M H3M3 109.5
C4M O4M H4M 109.5
O4M C4M H4M1 109.5
O4M C4M H4M2 109.5
H4M1 C4M H4M2 109.5
O4M C4M H4M3 109.5
H4M1 C4M H4M3 109.5
H4M2 C4M H4M3 109.5
C5M O5M H5M 109.5
O5M C5M H5M1 109.5
O5M C5M H5M2 109.5
H5M1 C5M H5M2 109.5
O5M C5M H5M3 109.5
H5M1 C5M H5M3 109.5
H5M2 C5M H5M3 109.5
C6M O6M H6M 109.5
O6M C6M H6M1 109.5
O6M C6M H6M2 109.5
H6M1 C6M H6M2 109.5
O6M C6M H6M3 109.5
H6M1 C6M H6M3 109.5
H6M2 C6M H6M3 109.5
C7M O7M H7M 109.5
O7M C7M H7M1 109.5
O7M C7M H7M2 109.5
H7M1 C7M H7M2 109.5
O7M C7M H7M3 109.5
H7M1 C7M H7M3 109.5
H7M2 C7M H7M3 109.5
C8M O8M H8M 109.5
O8M C8M H8M1 109.5
O8M C8M H8M2 109.5
H8M1 C8M H8M2 109.5
O8M C8M H8M3 109.5
H8M1 C8M H8M3 109.5
H8M2 C8M H8M3 109.5
C9M O9M H9M 109.5
O9M C9M H9M1 109.5
O9M C9M H9M2 109.5
H9M1 C9M H9M2 109.5
O9M C9M H9M3 109.5
H9M1 C9M H9M3 109.5
H9M2 C9M H9M3 109.5
C10M O10M H10M 109.5
O10M C10M H10A 109.5
O10M C10M H10B 109.5
H10A C10M H10B 109.5
O10M C10M H10C 109.5
H10A C10M H10C 109.5
H10B C10M H10C 109.5
C11M O11M H11M 109.5
O11M C11M H11A 109.5
O11M C11M H11B 109.5
H11A C11M H11B 109.5
O11M C11M H11C 109.5
H11A C11M H11C 109.5
H11B C11M H11C 109.5
C12M O12M H12M 109.5
O12M C12M H12N 109.5
O12M C12M H12O 109.5
H12N C12M H12O 109.5
O12M C12M H12P 109.5
H12N C12M H12P 109.5
H12O C12M H12P 109.5
C13M O13M H13M 109.5
O13M C13M H13N 109.5
O13M C13M H13O 109.5
H13N C13M H13O 109.5
O13M C13M H13P 109.5
H13N C13M H13P 109.5
H13O C13M H13P 109.5
C15M O15M H15M 109.5
O15M C15M H15N 109.5
O15M C15M H15O 109.5
H15N C15M H15O 109.5
O15M C15M H15P 109.5
H15N C15M H15P 109.5
H15O C15M H15P 109.5
C16M O16M H16M 109.5
O16M C16M H16N 109.5
O16M C16M H16O 109.5
H16N C16M H16O 109.5
O16M C16M H16P 109.5
H16N C16M H16P 109.5
H16O C16M H16P 109.5
C17M O17M H17M 109.5
O17M C17M H17A 109.5
O17M C17M H17B 109.5
H17A C17M H17B 109.5
O17M C17M H17C 109.5
H17A C17M H17C 109.5
H17B C17M H17C 109.5
C18M O18M H18M 109.5
O18M C18M H18A 109.5
O18M C18M H18B 109.5
H18A C18M H18B 109.5
O18M C18M H18C 109.5
H18A C18M H18C 109.5
H18B C18M H18C 109.5
C19M O19M H19M 109.5
O19M C19M H19A 109.5
O19M C19M H19B 109.5
H19A C19M H19B 109.5
O19M C19M H19C 109.5
H19A C19M H19C 109.5
H19B C19M H19C 109.5
C22M O22M H22M 125.0
O22M C22M H22A 109.5
O22M C22M H22B 109.5
H22A C22M H22B 109.5
O22M C22M H22C 109.5
H22A C22M H22C 109.5
H22B C22M H22C 109.5
O23M C23M H23M 109.5
O23M C23M H23L 109.5
H23M C23M H23L 109.5
O23M C23M H23K 109.5
H23M C23M H23K 109.5
H23L C23M H23K 109.5
C23M O23M H2O1 109.5
C20M O20M H20M 109.5
O20M C20M H2X1 109.5
O20M C20M H2X2 109.5
H2X1 C20M H2X2 109.5
O20M C20M H2X3 109.5
H2X1 C20M H2X3 109.5
H2X2 C20M H2X3 109.5
O7W O6W O8W 112(2)

loop_
_geom_bond_atom_site_label_1
_geom_bond_atom_site_label_2
_geom_bond_distance
Cr O1C 2.003(3)
Cr O1A 2.010(3)
Cr O1G 2.010(3)
Cr O1E 2.013(3)
Cr O1K 2.014(3)
Cr O1I 2.015(3)
Ni1 N2A 1.974(4)
Ni1 N2L 2.044(4)
Ni1 O2B 2.056(3)
Ni1 O2A 2.073(3)
Ni1 O2L 2.075(3)
Ni1 O1K 2.157(3)
Ni2 N2C 1.977(4)
Ni2 N2B 2.023(4)
Ni2 O2D 2.064(3)
Ni2 O2B 2.067(3)
Ni2 O2C 2.074(4)
Ni2 O1A 2.130(3)
Ni3 N2E 1.980(5)
Ni3 N2D 2.017(5)
Ni3 O2D 2.049(3)
Ni3 O2F 2.070(3)
Ni3 O2E 2.073(4)
Ni3 O1C 2.142(4)
Ni4 N2G 1.984(4)
Ni4 N2F 2.024(4)
Ni4 O2F 2.045(3)
Ni4 O2G 2.075(3)
Ni4 O2H 2.085(3)
Ni4 O1E 2.158(3)
Ni5 N2I 1.975(4)
Ni5 N2H 2.016(4)
Ni5 O2H 2.059(3)
Ni5 O2I 2.063(4)
Ni5 O2J 2.067(3)
Ni5 O1G 2.129(3)
Ni6 N2K 1.970(4)
Ni6 N2J 2.029(4)
Ni6 O2J 2.041(3)
Ni6 O2K 2.062(4)
Ni6 O2L 2.080(3)
Ni6 O1I 2.150(3)
O2A C2A 1.255(6)
N1A C6A 1.359(7)
N1A C2A 1.377(7)
N1A H1A 0.8800
C2A C3A 1.455(8)
C3A C4A 1.380(8)
C3A C8A 1.485(8)
C4A C5A 1.422(9)
C4A C7A 1.511(9)
C5A C6A 1.350(8)
C5A H5A 0.9500
C6A C11A 1.485(8)
C7A H7A1 0.9800
C7A H7A2 0.9800
C7A H7A3 0.9800
C11A C12A 1.379(9)
C11A C16A 1.391(9)
C12A C13A 1.362(9)
C12A H12A 0.9500
C13A C14A 1.386(10)
C13A H13A 0.9500
C14A C15A 1.387(10)
C14A H14A 0.9500
C15A C16A 1.401(8)
C15A H15A 0.9500
C16A H16A 0.9500
C8A N2A 1.282(7)
C8A N3A 1.366(7)
N2A O1A 1.392(5)
N3A H3A1 0.8800
N3A H3A2 0.8800
O2B C2B 1.313(6)
N1B C2B 1.352(7)
N1B C6B 1.356(7)
C2B C3B 1.408(7)
C3B C4B 1.399(7)
C3B C8B 1.485(8)
C4B C5B 1.395(9)
C4B C7B 1.510(8)
C5B C6B 1.381(8)
C5B H5B 0.9500
C6B C11B 1.476(9)
C7B H7B1 0.9800
C7B H7B2 0.9800
C7B H7B3 0.9800
C11B C12B 1.382(9)
C11B C16B 1.396(9)
C12B C13B 1.385(9)
C12B H12B 0.9500
C13B C14B 1.369(11)
C13B H13B 0.9500
C14B C15B 1.371(12)
C14B H14B 0.9500
C15B C16B 1.400(11)
C15B H15B 0.9500
C16B H16B 0.9500
C8B N2B 1.297(7)
C8B N3B 1.342(7)
N2B O1B 1.427(6)
O1B H1B 0.8400
N3B H3B1 0.8800
N3B H3B2 0.8800
O2C C2C 1.253(6)
N1C C6C 1.354(8)
N1C C2C 1.381(7)
N1C H1C 0.8800
C2C C3C 1.458(8)
C3C C4C 1.390(8)
C3C C8C 1.484(7)
C4C C5C 1.397(8)
C4C C7C 1.498(8)
C5C C6C 1.358(8)
C5C H5C 0.9500
C6C C11C 1.483(8)
C7C H7C1 0.9800
C7C H7C2 0.9800
C7C H7C3 0.9800
C11C C16C 1.375(10)
C11C C12C 1.379(10)
C12C C13C 1.409(10)
C12C H12C 0.9500
C13C C14C 1.383(12)
C13C H13C 0.9500
C14C C15C 1.383(12)
C14C H14C 0.9500
C15C C16C 1.373(10)
C15C H15C 0.9500
C16C H16C 0.9500
C8C N2C 1.292(6)
C8C N3C 1.363(6)
N2C O1C 1.391(5)
N3C H3C1 0.8800
N3C H3C2 0.8800
O2D C2D 1.329(6)
N1D C2D 1.349(7)
N1D C6D 1.370(8)
C2D C3D 1.422(9)
C3D C4D 1.403(8)
C3D C8D 1.477(9)
C4D C5D 1.400(10)
C4D C7D 1.474(9)
C5D C6D 1.379(10)
C5D H5D 0.9500
C6D C11D 1.478(10)
C7D H7D1 0.9800
C7D H7D2 0.9800
C7D H7D3 0.9800
C11D C16D 1.384(12)
C11D C12D 1.398(10)
C12D C13D 1.357(12)
C12D H12D 0.9500
C13D C14D 1.342(15)
C13D H13D 0.9500
C14D C15D 1.403(14)
C14D H14D 0.9500
C15D C16D 1.417(12)
C15D H15D 0.9500
C16D H16D 0.9500
C8D N2D 1.300(7)
C8D N3D 1.343(8)
N2D O1D 1.417(6)
O1D H1D 0.8400
N3D H3D1 0.8800
N3D H3D2 0.8800
O2E C2E 1.251(7)
N1E C6E 1.351(8)
N1E C2E 1.387(7)
N1E H1E 0.8800
C2E C3E 1.436(8)
C3E C4E 1.406(8)
C3E C8E 1.488(8)
C4E C5E 1.407(9)
C4E C7E 1.509(9)
C5E C6E 1.344(9)
C5E H5E 0.9500
C6E C11E 1.491(9)
C7E H7E1 0.9800
C7E H7E2 0.9800
C7E H7E3 0.9800
C11E C16E 1.362(10)
C11E C12E 1.407(10)
C12E C13E 1.398(10)
C12E H12E 0.9500
C13E C14E 1.393(13)
C13E H13E 0.9500
C14E C15E 1.396(13)
C14E H14E 0.9500
C15E C16E 1.385(10)
C15E H15E 0.9500
C16E H16E 0.9500
C8E N2E 1.288(7)
C8E N3E 1.346(7)
N2E O1E 1.407(5)
N3E H3E1 0.8800
N3E H3E2 0.8800
O2F C2F 1.307(6)
N1F C2F 1.345(7)
N1F C6F 1.369(7)
C2F C3F 1.427(7)
C3F C4F 1.397(7)
C3F C8F 1.485(8)
C4F C5F 1.398(8)
C4F C7F 1.504(8)
C5F C6F 1.372(8)
C5F H5F 0.9500
C6F C11F 1.474(8)
C7F H7F1 0.9800
C7F H7F2 0.9800
C7F H7F3 0.9800
C11F C16F 1.360(9)
C11F C12F 1.391(8)
C12F C13F 1.376(10)
C12F H12F 0.9500
C13F C14F 1.365(11)
C13F H13F 0.9500
C14F C15F 1.381(11)
C14F H14F 0.9500
C15F C16F 1.392(9)
C15F H15F 0.9500
C16F H16F 0.9500
C8F N2F 1.295(7)
C8F N3F 1.345(7)
N2F O1F 1.418(5)
O1F H1F 0.8400
N3F H3F1 0.8800
N3F H3F2 0.8800
O2G C2G 1.239(6)
N1G C6G 1.362(7)
N1G C2G 1.384(7)
N1G H1G 0.8800
C2G C3G 1.446(7)
C3G C4G 1.395(8)
C3G C8G 1.480(7)
C4G C5G 1.422(8)
C4G C7G 1.512(8)
C5G C6G 1.361(8)
C5G H5G 0.9500
C6G C11G 1.479(8)
C7G H7G1 0.9800
C7G H7G2 0.9800
C7G H7G3 0.9800
C11G C16G 1.382(9)
C11G C12G 1.390(9)
C12G C13G 1.374(9)
C12G H12G 0.9500
C13G C14G 1.366(11)
C13G H13G 0.9500
C14G C15G 1.384(11)
C14G H14G 0.9500
C15G C16G 1.393(9)
C15G H15G 0.9500
C16G H16G 0.9500
C8G N2G 1.300(7)
C8G N3G 1.359(7)
N2G O1G 1.410(5)
N3G H3G1 0.8800
N3G H3G2 0.8800
O2H C2H 1.305(6)
N1H C2H 1.343(7)
N1H C6H 1.360(6)
C2H C3H 1.434(8)
C3H C4H 1.404(7)
C3H C8H 1.486(8)
C4H C5H 1.386(8)
C4H C7H 1.505(8)
C5H C6H 1.373(8)
C5H H5H 0.9500
C6H C11H 1.485(8)
C7H H7H1 0.9800
C7H H7H2 0.9800
C7H H7H3 0.9800
C11H C16H 1.379(8)
C11H C12H 1.394(9)
C12H C13H 1.387(9)
C12H H12H 0.9500
C13H C14H 1.368(10)
C13H H13H 0.9500
C14H C15H 1.368(11)
C14H H14H 0.9500
C15H C16H 1.371(10)
C15H H15H 0.9500
C16H H16H 0.9500
C8H N2H 1.304(6)
C8H N3H 1.338(7)
N2H O1H 1.424(5)
O1H H1H 0.8400
N3H H3H1 0.8800
N3H H3H2 0.8800
O2I C2I 1.241(6)
N1I C6I 1.355(8)
N1I C2I 1.383(7)
N1I H1I 0.8800
C2I C3I 1.445(8)
C3I C4I 1.385(8)
C3I C8I 1.495(7)
C4I C5I 1.421(8)
C4I C7I 1.498(9)
C5I C6I 1.361(9)
C5I H5I 0.9500
C6I C11I 1.465(8)
C7I H7I1 0.9800
C7I H7I2 0.9800
C7I H7I3 0.9800
C11I C16I 1.362(10)
C11I C12I 1.369(10)
C12I C13I 1.410(10)
C12I H12I 0.9500
C13I C14I 1.369(12)
C13I H13I 0.9500
C14I C15I 1.326(12)
C14I H14I 0.9500
C15I C16I 1.403(10)
C15I H15I 0.9500
C16I H16I 0.9500
C8I N2I 1.297(7)
C8I N3I 1.367(7)
N2I O1I 1.405(5)
N3I H3I1 0.8800
N3I H3I2 0.8800
O2J C2J 1.321(6)
N1J C2J 1.331(7)
N1J C6J 1.357(7)
C2J C3J 1.425(8)
C3J C4J 1.394(8)
C3J C8J 1.476(8)
C4J C5J 1.398(9)
C4J C7J 1.506(8)
C5J C6J 1.379(9)
C5J H5J 0.9500
C6J C11J 1.469(9)
C7J H7J1 0.9800
C7J H7J2 0.9800
C7J H7J3 0.9800
C11J C16J 1.390(9)
C11J C12J 1.421(9)
C12J C13J 1.394(10)
C12J H12J 0.9500
C13J C14J 1.369(11)
C13J H13J 0.9500
C14J C15J 1.428(10)
C14J H14J 0.9500
C15J C16J 1.381(9)
C15J H15J 0.9500
C16J H16J 0.9500
C8J N2J 1.302(7)
C8J N3J 1.338(7)
N2J O1J 1.426(6)
O1J H1J 0.8400
N3J H3J1 0.8800
N3J H3J2 0.8800
O2K C2K 1.238(6)
N1K C6K 1.365(7)
N1K C2K 1.372(7)
N1K H1K 0.8800
C2K C3K 1.456(8)
C3K C4K 1.392(8)
C3K C8K 1.480(7)
C4K C5K 1.413(8)
C4K C7K 1.514(8)
C5K C6K 1.367(8)
C5K H5K 0.9500
C6K C11K 1.463(8)
C7K H7K1 0.9800
C7K H7K2 0.9800
C7K H7K3 0.9800
C11K C16K 1.380(9)
C11K C12K 1.398(9)
C12K C13K 1.366(9)
C12K H12K 0.9500
C13K C14K 1.381(11)
C13K H13K 0.9500
C14K C15K 1.355(10)
C14K H14K 0.9500
C15K C16K 1.407(9)
C15K H15K 0.9500
C16K H16K 0.9500
C8K N2K 1.289(7)
C8K N3K 1.364(7)
N2K O1K 1.397(5)
N3K H3K1 0.8800
N3K H3K2 0.8800
O2L C2L 1.300(6)
N1L C2L 1.347(7)
N1L C6L 1.362(7)
C2L C3L 1.415(7)
C3L C4L 1.374(7)
C3L C8L 1.487(7)
C4L C5L 1.387(8)
C4L C7L 1.535(8)
C5L C6L 1.378(8)
C5L H5L 0.9500
C6L C11L 1.479(8)
C7L H7L1 0.9800
C7L H7L2 0.9800
C7L H7L3 0.9800
C11L C16L 1.375(9)
C11L C12L 1.401(8)
C12L C13L 1.365(9)
C12L H12L 0.9500
C13L C14L 1.345(11)
C13L H13L 0.9500
C14L C15L 1.373(11)
C14L H14L 0.9500
C15L C16L 1.414(9)
C15L H15L 0.9500
C16L H16L 0.9500
C8L N2L 1.297(6)
C8L N3L 1.341(7)
N2L O1L 1.438(5)
O1L H1L 0.8400
N3L H3L1 0.8800
N3L H3L2 0.8800
O1M C1M 1.415(8)
O1M H1M 0.8400
C1M H1M1 0.9800
C1M H1M2 0.9800
C1M H1M3 0.9800
O2M C2M 1.421(8)
O2M H2M 0.8400
C2M H2M1 0.9800
C2M H2M2 0.9800
C2M H2M3 0.9800
O3M C3M 1.425(8)
O3M H3M 0.8400
C3M H3M1 0.9800
C3M H3M2 0.9800
C3M H3M3 0.9800
O4M C4M 1.379(9)
O4M H4M 0.8400
C4M H4M1 0.9800
C4M H4M2 0.9800
C4M H4M3 0.9800
O5M C5M 1.401(12)
O5M H5M 0.8400
C5M H5M1 0.9800
C5M H5M2 0.9800
C5M H5M3 0.9800
O6M C6M 1.418(9)
O6M H6M 0.8400
C6M H6M1 0.9800
C6M H6M2 0.9800
C6M H6M3 0.9800
O7M C7M 1.411(8)
O7M H7M 0.8400
C7M H7M1 0.9800
C7M H7M2 0.9800
C7M H7M3 0.9800
O8M C8M 1.380(10)
O8M H8M 0.8400
C8M H8M1 0.9800
C8M H8M2 0.9800
C8M H8M3 0.9800
O9M C9M 1.402(10)
O9M H9M 0.8400
C9M H9M1 0.9800
C9M H9M2 0.9800
C9M H9M3 0.9800
O10M C10M 1.367(9)
O10M H10M 0.8400
C10M H10A 0.9800
C10M H10B 0.9800
C10M H10C 0.9800
O11M C11M 1.350(8)
O11M H11M 0.8400
C11M H11A 0.9800
C11M H11B 0.9800
C11M H11C 0.9800
O12M C12M 1.378(9)
O12M H12M 0.8400
C12M H12N 0.9800
C12M H12O 0.9800
C12M H12P 0.9800
O13M C13M 1.379(7)
O13M H13M 0.8400
C13M H13N 0.9800
C13M H13O 0.9800
C13M H13P 0.9800
O15M C15M 1.427(10)
O15M H15M 0.8400
C15M H15N 0.9800
C15M H15O 0.9800
C15M H15P 0.9800
O16M C16M 1.400(10)
O16M H16M 0.8400
C16M H16N 0.9800
C16M H16O 0.9800
C16M H16P 0.9800
O17M C17M 1.411(9)
O17M H17M 0.8400
C17M H17A 0.9800
C17M H17B 0.9800
C17M H17C 0.9800
O18M C18M 1.411(9)
O18M H18M 0.8400
C18M H18A 0.9800
C18M H18B 0.9800
C18M H18C 0.9800
O19M C19M 1.407(8)
O19M H19M 0.8400
C19M H19A 0.9800
C19M H19B 0.9800
C19M H19C 0.9800
O22M C22M 1.394(10)
O22M H22M 0.8495
C22M H22A 0.9800
C22M H22B 0.9800
C22M H22C 0.9800
C23M O23M 1.408(10)
C23M H23M 0.9800
C23M H23L 0.9800
C23M H23K 0.9800
O23M H2O1 0.8400
O20M C20M 1.31(3)
O20M H20M 0.8400
C20M H2X1 0.9800
C20M H2X2 0.9800
C20M H2X3 0.9800
O1W O2W 0.924(16)
O3W O4W 1.82(2)
O6W O7W 1.32(3)
O6W O8W 1.54(3)
